data_4068835
loop_
_publ_author_name
'Theilmann, Oliver'
'Saak, Wolfgang'
'Haase, Detlev'
'Beckhaus, R\"udiger'

_publ_section_title
;
 Reactions of Low-Valent Titanocene(II) Fragments
 withtrans-4,4&#x2032;-Azobispyridine (RN&#xE5FB;NR, R = C5H4N): Formation
 of Tetranuclear Molecular Squares bytrans&#x2212;cisIsomerization
;
_journal_issue 9
_journal_name_full Organometallics
_journal_page_first 2799
_journal_paper_doi 10.1021/om801123k
_journal_volume 28
_journal_year 2009
_chemical_formula_sum 'C160 H196 N8 Ti4'
_chemical_formula_weight 2422.85
_chemical_name_systematic
; 
 ? 
;
_space_group_IT_number 2
_symmetry_space_group_name_Hall '-P 1'
_symmetry_space_group_name_H-M 'P -1'
_atom_sites_solution_hydrogens geom
_atom_sites_solution_primary direct
_atom_sites_solution_secondary difmap
_audit_creation_method SHELXL-97
_cell_angle_alpha 84.213(4)
_cell_angle_beta 85.555(5)
_cell_angle_gamma 84.295(5)
_cell_formula_units_Z 2
_cell_length_a 13.8596(7)
_cell_length_b 19.4391(6)
_cell_length_c 26.2189(8)
_cell_measurement_temperature 153(2)
_cell_volume 6976.8(5)
_computing_structure_refinement 'SHELXL-97 (Sheldrick, 1997)'
_computing_structure_solution 'SHELXS-97 (Sheldrick, 1990)'
_diffrn_ambient_temperature 153(2)
_diffrn_measured_fraction_theta_full 0.929
_diffrn_measured_fraction_theta_max 0.929
_diffrn_radiation_monochromator graphite
_diffrn_radiation_source 'fine-focus sealed tube'
_diffrn_radiation_type MoK\a
_diffrn_radiation_wavelength 0.71073
_diffrn_reflns_av_R_equivalents 0.0679
_diffrn_reflns_av_sigmaI/netI 0.0861
_diffrn_reflns_limit_h_max 17
_diffrn_reflns_limit_h_min -17
_diffrn_reflns_limit_k_max 24
_diffrn_reflns_limit_k_min -24
_diffrn_reflns_limit_l_max 32
_diffrn_reflns_limit_l_min -32
_diffrn_reflns_number 87010
_diffrn_reflns_theta_full 26.12
_diffrn_reflns_theta_max 26.12
_diffrn_reflns_theta_min 1.99
_exptl_absorpt_coefficient_mu 0.274
_exptl_absorpt_correction_T_max 0.9322
_exptl_absorpt_correction_T_min 0.8752
_exptl_crystal_density_diffrn 1.153
_exptl_crystal_density_method 'not measured'
_exptl_crystal_F_000 2600
_exptl_crystal_size_max 0.50
_exptl_crystal_size_mid 0.32
_exptl_crystal_size_min 0.26
_refine_diff_density_max 0.472
_refine_diff_density_min -0.534
_refine_diff_density_rms 0.057
_refine_ls_extinction_method none
_refine_ls_goodness_of_fit_ref 0.893
_refine_ls_hydrogen_treatment mixed
_refine_ls_matrix_type full
_refine_ls_number_parameters 1389
_refine_ls_number_reflns 25792
_refine_ls_number_restraints 0
_refine_ls_restrained_S_all 0.893
_refine_ls_R_factor_all 0.0912
_refine_ls_R_factor_gt 0.0505
_refine_ls_shift/su_max 0.002
_refine_ls_shift/su_mean 0.000
_refine_ls_structure_factor_coef Fsqd
_refine_ls_weighting_details 'calc w=1/[\s^2^(Fo^2^)+(0.0711P)^2^+0.0000P] where P=(Fo^2^+2Fc^2^)/3'
_refine_ls_weighting_scheme calc
_refine_ls_wR_factor_gt 0.1153
_refine_ls_wR_factor_ref 0.1278
_reflns_number_gt 15754
_reflns_number_total 25792
_reflns_threshold_expression >2sigma(I)
_cod_data_source_file om801123k_si_003.cif
_cod_data_source_block c:\work\oth20\oth20
_cod_database_code 4068835

loop_
_symmetry_equiv_pos_as_xyz
'x, y, z'
'-x, -y, -z'

loop_
_atom_site_label
_atom_site_type_symbol
_atom_site_fract_x
_atom_site_fract_y
_atom_site_fract_z
_atom_site_U_iso_or_equiv
_atom_site_adp_type
_atom_site_occupancy
_atom_site_symmetry_multiplicity
_atom_site_calc_flag
_atom_site_refinement_flags
_atom_site_disorder_assembly
_atom_site_disorder_group
Ti1 Ti 0.65396(3) 0.79080(2) 0.491274(17) 0.01738(11) Uani 1 1 d . . .
Ti2 Ti 0.67898(3) 1.02094(2) 0.203153(17) 0.01609(10) Uani 1 1 d . . .
Ti3 Ti 0.74616(3) 0.70883(2) 0.002009(17) 0.01663(11) Uani 1 1 d . . .
Ti4 Ti 0.75486(3) 0.47924(2) 0.290465(17) 0.01560(10) Uani 1 1 d . . .
N1 N 0.69788(15) 0.74521(11) 0.42235(8) 0.0186(5) Uani 1 1 d . . .
N2 N 0.64971(15) 0.81135(11) 0.41065(8) 0.0185(5) Uani 1 1 d . . .
N3 N 0.66765(15) 0.94332(11) 0.27262(8) 0.0195(5) Uani 1 1 d . . .
N4 N 0.69940(15) 0.92685(11) 0.15943(8) 0.0184(5) Uani 1 1 d . . .
N5 N 0.75173(14) 0.75555(11) 0.07089(8) 0.0171(4) Uani 1 1 d . . .
N6 N 0.72180(14) 0.68844(10) 0.08241(8) 0.0166(5) Uani 1 1 d . . .
N7 N 0.74170(14) 0.55582(11) 0.22023(8) 0.0176(4) Uani 1 1 d . . .
N8 N 0.73418(15) 0.57476(11) 0.33295(8) 0.0184(5) Uani 1 1 d . . .
C1 C 0.70297(17) 0.69262(13) 0.39307(9) 0.0172(5) Uani 1 1 d . . .
C2 C 0.75526(19) 0.62817(14) 0.41021(10) 0.0222(6) Uani 1 1 d . . .
H2A H 0.7811 0.6230 0.4430 0.027 Uiso 1 1 calc R . .
C3 C 0.76866(19) 0.57409(14) 0.38035(10) 0.0218(6) Uani 1 1 d . . .
H3A H 0.8047 0.5329 0.3935 0.026 Uiso 1 1 calc R . .
C4 C 0.67775(17) 0.63366(13) 0.31829(10) 0.0182(5) Uani 1 1 d . . .
H4A H 0.6476 0.6350 0.2868 0.022 Uiso 1 1 calc R . .
C5 C 0.66070(17) 0.69140(13) 0.34513(10) 0.0177(5) Uani 1 1 d . . .
H5A H 0.6207 0.7306 0.3318 0.021 Uiso 1 1 calc R . .
C6 C 0.66176(17) 0.85126(13) 0.36684(9) 0.0174(5) Uani 1 1 d . . .
C7 C 0.61064(19) 0.91904(14) 0.36195(10) 0.0223(6) Uani 1 1 d . . .
H7A H 0.5724 0.9355 0.3907 0.027 Uiso 1 1 calc R . .
C8 C 0.61577(19) 0.96031(14) 0.31699(10) 0.0231(6) Uani 1 1 d . . .
H8A H 0.5803 1.0048 0.3162 0.028 Uiso 1 1 calc R . .
C9 C 0.72183(17) 0.88077(13) 0.27826(9) 0.0174(5) Uani 1 1 d . . .
H9A H 0.7631 0.8676 0.2495 0.021 Uiso 1 1 calc R . .
C10 C 0.72183(17) 0.83534(13) 0.32180(9) 0.0171(5) Uani 1 1 d . . .
H10A H 0.7621 0.7928 0.3221 0.021 Uiso 1 1 calc R . .
C11 C 0.74760(19) 0.92863(14) 0.11165(10) 0.0217(6) Uani 1 1 d . . .
H11A H 0.7716 0.9713 0.0980 0.026 Uiso 1 1 calc R . .
C12 C 0.76378(18) 0.87416(13) 0.08230(10) 0.0204(6) Uani 1 1 d . . .
H12A H 0.7988 0.8799 0.0498 0.025 Uiso 1 1 calc R . .
C13 C 0.72877(17) 0.80845(13) 0.09972(9) 0.0155(5) Uani 1 1 d . . .
C14 C 0.67070(17) 0.80824(13) 0.14741(9) 0.0161(5) Uani 1 1 d . . .
H14A H 0.6402 0.7679 0.1607 0.019 Uiso 1 1 calc R . .
C15 C 0.65923(17) 0.86639(13) 0.17382(9) 0.0174(5) Uani 1 1 d . . .
H15A H 0.6195 0.8641 0.2050 0.021 Uiso 1 1 calc R . .
C16 C 0.73352(17) 0.64891(13) 0.12638(9) 0.0166(5) Uani 1 1 d . . .
C17 C 0.70260(18) 0.57990(13) 0.13108(10) 0.0193(5) Uani 1 1 d . . .
H17A H 0.6783 0.5630 0.1023 0.023 Uiso 1 1 calc R . .
C18 C 0.70751(19) 0.53840(13) 0.17611(10) 0.0207(6) Uani 1 1 d . . .
H18A H 0.6853 0.4936 0.1769 0.025 Uiso 1 1 calc R . .
C19 C 0.77719(17) 0.61941(12) 0.21465(9) 0.0162(5) Uani 1 1 d . . .
H19A H 0.8059 0.6329 0.2434 0.019 Uiso 1 1 calc R . .
C20 C 0.77530(17) 0.66561(13) 0.17149(9) 0.0165(5) Uani 1 1 d . . .
H20A H 0.8018 0.7089 0.1715 0.020 Uiso 1 1 calc R . .
C21 C 0.8106(2) 0.76328(16) 0.52390(11) 0.0297(6) Uani 1 1 d . . .
C22 C 0.7566(2) 0.80204(17) 0.56136(11) 0.0325(7) Uani 1 1 d . . .
C23 C 0.7324(2) 0.87002(16) 0.53853(11) 0.0337(7) Uani 1 1 d . . .
C24 C 0.7744(2) 0.87431(16) 0.48744(11) 0.0311(7) Uani 1 1 d . . .
C25 C 0.8248(2) 0.80858(17) 0.47848(11) 0.0293(7) Uani 1 1 d . . .
C26 C 0.8546(2) 0.68940(18) 0.53386(15) 0.0466(9) Uani 1 1 d . . .
H26A H 0.8850 0.6732 0.5017 0.056 Uiso 1 1 calc R . .
H26B H 0.8037 0.6597 0.5474 0.056 Uiso 1 1 calc R . .
H26C H 0.9039 0.6874 0.5590 0.056 Uiso 1 1 calc R . .
C27 C 0.7497(3) 0.7789(2) 0.61816(12) 0.0536(10) Uani 1 1 d . . .
H27A H 0.7397 0.7294 0.6232 0.064 Uiso 1 1 calc R . .
H27B H 0.6948 0.8056 0.6350 0.064 Uiso 1 1 calc R . .
H27C H 0.8099 0.7866 0.6331 0.064 Uiso 1 1 calc R . .
C28 C 0.6860(3) 0.9320(2) 0.56475(16) 0.0581(11) Uani 1 1 d . . .
H28A H 0.6254 0.9495 0.5490 0.070 Uiso 1 1 calc R . .
H28B H 0.7306 0.9686 0.5609 0.070 Uiso 1 1 calc R . .
H28C H 0.6720 0.9182 0.6014 0.070 Uiso 1 1 calc R . .
C29 C 0.7750(3) 0.94010(18) 0.45219(14) 0.0486(9) Uani 1 1 d . . .
H29A H 0.7943 0.9289 0.4170 0.058 Uiso 1 1 calc R . .
H29B H 0.8213 0.9696 0.4633 0.058 Uiso 1 1 calc R . .
H29C H 0.7099 0.9648 0.4533 0.058 Uiso 1 1 calc R . .
C30 C 0.8870(2) 0.7939(2) 0.43064(13) 0.0455(9) Uani 1 1 d . . .
H30A H 0.8569 0.8188 0.4007 0.055 Uiso 1 1 calc R . .
H30B H 0.8931 0.7439 0.4272 0.055 Uiso 1 1 calc R . .
H30C H 0.9516 0.8094 0.4329 0.055 Uiso 1 1 calc R . .
C31 C 0.5179(2) 0.79637(17) 0.55518(11) 0.0353(8) Uani 1 1 d . . .
C32 C 0.4845(2) 0.82551(16) 0.50786(13) 0.0362(8) Uani 1 1 d . . .
C33 C 0.4881(2) 0.77121(18) 0.47543(11) 0.0339(8) Uani 1 1 d . . .
C34 C 0.5266(2) 0.71081(16) 0.50144(12) 0.0320(7) Uani 1 1 d . . .
C35 C 0.5470(2) 0.72438(16) 0.55118(12) 0.0320(7) Uani 1 1 d . . .
C36 C 0.5011(3) 0.8314(3) 0.60414(16) 0.0817(17) Uani 1 1 d . . .
H36A H 0.5481 0.8104 0.6286 0.098 Uiso 1 1 calc R . .
H36B H 0.4350 0.8257 0.6190 0.098 Uiso 1 1 calc R . .
H36C H 0.5094 0.8810 0.5967 0.098 Uiso 1 1 calc R . .
C37 C 0.4392(3) 0.8987(2) 0.4949(2) 0.0670(13) Uani 1 1 d . . .
H37A H 0.4504 0.9118 0.4580 0.080 Uiso 1 1 calc R . .
H37B H 0.4687 0.9309 0.5142 0.080 Uiso 1 1 calc R . .
H37C H 0.3692 0.9009 0.5041 0.080 Uiso 1 1 calc R . .
C38 C 0.4484(3) 0.7744(3) 0.42324(13) 0.0635(13) Uani 1 1 d . . .
H38A H 0.4464 0.8221 0.4071 0.076 Uiso 1 1 calc R . .
H38B H 0.3826 0.7593 0.4270 0.076 Uiso 1 1 calc R . .
H38C H 0.4904 0.7437 0.4017 0.076 Uiso 1 1 calc R . .
C39 C 0.5384(3) 0.6383(2) 0.48374(19) 0.0756(16) Uani 1 1 d . . .
H39A H 0.6023 0.6156 0.4921 0.091 Uiso 1 1 calc R . .
H39B H 0.5332 0.6414 0.4465 0.091 Uiso 1 1 calc R . .
H39C H 0.4875 0.6112 0.5011 0.091 Uiso 1 1 calc R . .
C40 C 0.5768(3) 0.6718(3) 0.59438(19) 0.0756(15) Uani 1 1 d . . .
H40A H 0.5982 0.6956 0.6221 0.091 Uiso 1 1 calc R . .
H40B H 0.6303 0.6396 0.5818 0.091 Uiso 1 1 calc R . .
H40C H 0.5215 0.6459 0.6073 0.091 Uiso 1 1 calc R . .
C41 C 0.86016(18) 1.00187(14) 0.19879(11) 0.0246(6) Uani 1 1 d . . .
C42 C 0.83221(19) 1.02000(14) 0.24914(11) 0.0229(6) Uani 1 1 d . . .
C43 C 0.78317(19) 1.08793(14) 0.24530(10) 0.0236(6) Uani 1 1 d . . .
C44 C 0.7880(2) 1.11389(14) 0.19266(11) 0.0265(6) Uani 1 1 d . . .
C45 C 0.8328(2) 1.05987(15) 0.16365(11) 0.0271(6) Uani 1 1 d . . .
C46 C 0.9228(2) 0.93704(16) 0.18586(13) 0.0334(7) Uani 1 1 d . . .
H46A H 0.8987 0.9191 0.1561 0.040 Uiso 1 1 calc R . .
H46B H 0.9203 0.9018 0.2153 0.040 Uiso 1 1 calc R . .
H46C H 0.9901 0.9481 0.1778 0.040 Uiso 1 1 calc R . .
C47 C 0.8630(2) 0.98161(16) 0.29849(12) 0.0332(7) Uani 1 1 d . . .
H47A H 0.8075 0.9815 0.3240 0.040 Uiso 1 1 calc R . .
H47B H 0.9151 1.0045 0.3112 0.040 Uiso 1 1 calc R . .
H47C H 0.8867 0.9337 0.2926 0.040 Uiso 1 1 calc R . .
C48 C 0.7486(2) 1.12738(16) 0.29070(12) 0.0347(7) Uani 1 1 d . . .
H48A H 0.7270 1.0950 0.3194 0.042 Uiso 1 1 calc R . .
H48B H 0.6943 1.1614 0.2814 0.042 Uiso 1 1 calc R . .
H48C H 0.8019 1.1515 0.3008 0.042 Uiso 1 1 calc R . .
C49 C 0.7821(3) 1.18986(16) 0.17237(14) 0.0412(8) Uani 1 1 d . . .
H49A H 0.7491 1.1964 0.1403 0.049 Uiso 1 1 calc R . .
H49B H 0.8479 1.2046 0.1659 0.049 Uiso 1 1 calc R . .
H49C H 0.7456 1.2177 0.1978 0.049 Uiso 1 1 calc R . .
C50 C 0.8709(3) 1.07189(18) 0.10786(12) 0.0417(8) Uani 1 1 d . . .
H50A H 0.8164 1.0865 0.0864 0.050 Uiso 1 1 calc R . .
H50B H 0.9051 1.0287 0.0968 0.050 Uiso 1 1 calc R . .
H50C H 0.9159 1.1082 0.1044 0.050 Uiso 1 1 calc R . .
C51 C 0.5164(2) 1.07704(15) 0.22810(11) 0.0269(6) Uani 1 1 d . . .
C52 C 0.5590(2) 1.12193(14) 0.18904(11) 0.0271(6) Uani 1 1 d . . .
C53 C 0.5718(2) 1.08827(14) 0.14273(11) 0.0251(6) Uani 1 1 d . . .
C54 C 0.53178(19) 1.02380(14) 0.15314(11) 0.0249(6) Uani 1 1 d . . .
C55 C 0.49962(18) 1.01515(15) 0.20566(11) 0.0257(6) Uani 1 1 d . . .
C56 C 0.4718(2) 1.10054(19) 0.27863(12) 0.0429(9) Uani 1 1 d . . .
H56A H 0.4408 1.0622 0.2984 0.052 Uiso 1 1 calc R . .
H56B H 0.4229 1.1398 0.2720 0.052 Uiso 1 1 calc R . .
H56C H 0.5226 1.1149 0.2982 0.052 Uiso 1 1 calc R . .
C57 C 0.5568(3) 1.19958(16) 0.19186(15) 0.0453(9) Uani 1 1 d . . .
H57A H 0.5936 1.2202 0.1617 0.054 Uiso 1 1 calc R . .
H57B H 0.5861 1.2084 0.2231 0.054 Uiso 1 1 calc R . .
H57C H 0.4894 1.2203 0.1926 0.054 Uiso 1 1 calc R . .
C58 C 0.6073(2) 1.12011(18) 0.09052(12) 0.0371(7) Uani 1 1 d . . .
H58A H 0.6623 1.1468 0.0942 0.045 Uiso 1 1 calc R . .
H58B H 0.5546 1.1510 0.0754 0.045 Uiso 1 1 calc R . .
H58C H 0.6280 1.0832 0.0681 0.045 Uiso 1 1 calc R . .
C59 C 0.5128(2) 0.97779(16) 0.11284(12) 0.0353(7) Uani 1 1 d . . .
H59A H 0.5059 0.9306 0.1289 0.042 Uiso 1 1 calc R . .
H59B H 0.5672 0.9769 0.0867 0.042 Uiso 1 1 calc R . .
H59C H 0.4528 0.9959 0.0967 0.042 Uiso 1 1 calc R . .
C60 C 0.4442(2) 0.95710(17) 0.23190(14) 0.0393(8) Uani 1 1 d . . .
H60A H 0.4649 0.9454 0.2669 0.047 Uiso 1 1 calc R . .
H60B H 0.4572 0.9162 0.2125 0.047 Uiso 1 1 calc R . .
H60C H 0.3744 0.9719 0.2334 0.047 Uiso 1 1 calc R . .
C61 C 0.59690(19) 0.66799(15) -0.01792(11) 0.0256(6) Uani 1 1 d . . .
C62 C 0.56889(18) 0.72035(16) 0.01592(10) 0.0260(6) Uani 1 1 d . . .
C63 C 0.59560(18) 0.78416(15) -0.00840(11) 0.0261(6) Uani 1 1 d . . .
C64 C 0.63808(19) 0.77320(15) -0.05831(11) 0.0271(6) Uani 1 1 d . . .
C65 C 0.63661(19) 0.70133(16) -0.06464(10) 0.0276(6) Uani 1 1 d . . .
C66 C 0.5785(2) 0.59193(17) -0.00820(14) 0.0406(8) Uani 1 1 d . . .
H66A H 0.5731 0.5786 0.0289 0.049 Uiso 1 1 calc R . .
H66B H 0.6326 0.5634 -0.0242 0.049 Uiso 1 1 calc R . .
H66C H 0.5180 0.5847 -0.0230 0.049 Uiso 1 1 calc R . .
C67 C 0.5129(2) 0.7101(2) 0.06716(12) 0.0402(8) Uani 1 1 d . . .
H67A H 0.5320 0.6638 0.0837 0.048 Uiso 1 1 calc R . .
H67B H 0.4432 0.7145 0.0622 0.048 Uiso 1 1 calc R . .
H67C H 0.5272 0.7454 0.0890 0.048 Uiso 1 1 calc R . .
C68 C 0.5741(2) 0.85436(17) 0.01205(13) 0.0404(8) Uani 1 1 d . . .
H68A H 0.6282 0.8826 0.0016 0.048 Uiso 1 1 calc R . .
H68B H 0.5657 0.8484 0.0496 0.048 Uiso 1 1 calc R . .
H68C H 0.5144 0.8777 -0.0018 0.048 Uiso 1 1 calc R . .
C69 C 0.6642(2) 0.82955(19) -0.09910(14) 0.0444(8) Uani 1 1 d . . .
H69A H 0.6915 0.8087 -0.1302 0.053 Uiso 1 1 calc R . .
H69B H 0.7123 0.8564 -0.0867 0.053 Uiso 1 1 calc R . .
H69C H 0.6058 0.8603 -0.1070 0.053 Uiso 1 1 calc R . .
C70 C 0.6494(2) 0.6692(2) -0.11516(12) 0.0434(9) Uani 1 1 d . . .
H70A H 0.6910 0.6966 -0.1396 0.052 Uiso 1 1 calc R . .
H70B H 0.5858 0.6687 -0.1290 0.052 Uiso 1 1 calc R . .
H70C H 0.6798 0.6216 -0.1097 0.052 Uiso 1 1 calc R . .
C71 C 0.90441(19) 0.73998(16) -0.02913(12) 0.0305(7) Uani 1 1 d . . .
C72 C 0.8765(2) 0.70021(17) -0.06653(11) 0.0318(7) Uani 1 1 d . . .
C73 C 0.8674(2) 0.63187(17) -0.04369(12) 0.0333(7) Uani 1 1 d . . .
C74 C 0.8925(2) 0.62937(16) 0.00787(12) 0.0326(7) Uani 1 1 d . . .
C75 C 0.91685(18) 0.69576(17) 0.01654(11) 0.0310(7) Uani 1 1 d . . .
C76 C 0.9288(3) 0.8143(2) -0.03860(18) 0.0614(12) Uani 1 1 d . . .
H76A H 0.8766 0.8424 -0.0563 0.074 Uiso 1 1 calc R . .
H76B H 0.9899 0.8164 -0.0599 0.074 Uiso 1 1 calc R . .
H76C H 0.9358 0.8325 -0.0057 0.074 Uiso 1 1 calc R . .
C77 C 0.8807(3) 0.7241(2) -0.12333(13) 0.0605(12) Uani 1 1 d . . .
H77A H 0.8548 0.6896 -0.1420 0.073 Uiso 1 1 calc R . .
H77B H 0.9483 0.7293 -0.1358 0.073 Uiso 1 1 calc R . .
H77C H 0.8418 0.7688 -0.1289 0.073 Uiso 1 1 calc R . .
C78 C 0.8523(3) 0.5693(2) -0.07047(18) 0.0627(12) Uani 1 1 d . . .
H78A H 0.8039 0.5426 -0.0502 0.075 Uiso 1 1 calc R . .
H78B H 0.9139 0.5402 -0.0741 0.075 Uiso 1 1 calc R . .
H78C H 0.8292 0.5844 -0.1046 0.075 Uiso 1 1 calc R . .
C79 C 0.9036(3) 0.5651(2) 0.04414(17) 0.0663(13) Uani 1 1 d . . .
H79A H 0.8578 0.5327 0.0367 0.080 Uiso 1 1 calc R . .
H79B H 0.8901 0.5773 0.0795 0.080 Uiso 1 1 calc R . .
H79C H 0.9702 0.5432 0.0400 0.080 Uiso 1 1 calc R . .
C80 C 0.9579(2) 0.7138(3) 0.06437(14) 0.0567(12) Uani 1 1 d . . .
H80A H 0.9425 0.7634 0.0680 0.068 Uiso 1 1 calc R . .
H80B H 1.0286 0.7029 0.0620 0.068 Uiso 1 1 calc R . .
H80C H 0.9294 0.6867 0.0943 0.068 Uiso 1 1 calc R . .
C81 C 0.91794(17) 0.47241(14) 0.24216(10) 0.0224(6) Uani 1 1 d . . .
C82 C 0.89046(18) 0.40359(14) 0.25290(10) 0.0218(6) Uani 1 1 d . . .
C83 C 0.88972(19) 0.38686(14) 0.30712(11) 0.0240(6) Uani 1 1 d . . .
C84 C 0.91115(19) 0.44589(14) 0.32979(10) 0.0240(6) Uani 1 1 d . . .
C85 C 0.92866(17) 0.49893(14) 0.28955(11) 0.0227(6) Uani 1 1 d . . .
C86 C 0.9463(2) 0.50396(17) 0.18898(11) 0.0328(7) Uani 1 1 d . . .
H86A H 0.8986 0.4950 0.1653 0.039 Uiso 1 1 calc R . .
H86B H 1.0107 0.4832 0.1776 0.039 Uiso 1 1 calc R . .
H86C H 0.9480 0.5542 0.1895 0.039 Uiso 1 1 calc R . .
C87 C 0.8835(2) 0.35432(17) 0.21295(12) 0.0351(7) Uani 1 1 d . . .
H87A H 0.8483 0.3785 0.1844 0.042 Uiso 1 1 calc R . .
H87B H 0.8487 0.3150 0.2282 0.042 Uiso 1 1 calc R . .
H87C H 0.9490 0.3374 0.2002 0.042 Uiso 1 1 calc R . .
C88 C 0.8991(2) 0.31466(15) 0.33474(13) 0.0363(7) Uani 1 1 d . . .
H88A H 0.8813 0.2813 0.3123 0.044 Uiso 1 1 calc R . .
H88B H 0.8558 0.3133 0.3661 0.044 Uiso 1 1 calc R . .
H88C H 0.9664 0.3026 0.3438 0.044 Uiso 1 1 calc R . .
C89 C 0.9413(2) 0.44271(18) 0.38408(12) 0.0363(7) Uani 1 1 d . . .
H89A H 0.9557 0.4889 0.3914 0.044 Uiso 1 1 calc R . .
H89B H 0.9993 0.4100 0.3881 0.044 Uiso 1 1 calc R . .
H89C H 0.8883 0.4271 0.4081 0.044 Uiso 1 1 calc R . .
C90 C 0.9683(2) 0.56696(15) 0.29587(13) 0.0331(7) Uani 1 1 d . . .
H90A H 0.9215 0.5946 0.3173 0.040 Uiso 1 1 calc R . .
H90B H 0.9790 0.5925 0.2621 0.040 Uiso 1 1 calc R . .
H90C H 1.0299 0.5579 0.3123 0.040 Uiso 1 1 calc R . .
C91 C 0.61973(18) 0.41944(14) 0.26693(11) 0.0227(6) Uani 1 1 d . . .
C92 C 0.57475(18) 0.48340(14) 0.28474(11) 0.0238(6) Uani 1 1 d . . .
C93 C 0.58914(18) 0.48076(14) 0.33782(11) 0.0241(6) Uani 1 1 d . . .
C94 C 0.64571(19) 0.41796(14) 0.35294(11) 0.0250(6) Uani 1 1 d . . .
C95 C 0.66109(19) 0.37912(13) 0.30922(11) 0.0243(6) Uani 1 1 d . . .
C96 C 0.6019(2) 0.39066(16) 0.21750(11) 0.0313(7) Uani 1 1 d . . .
H96A H 0.5664 0.4266 0.1954 0.038 Uiso 1 1 calc R . .
H96B H 0.5634 0.3508 0.2252 0.038 Uiso 1 1 calc R . .
H96C H 0.6643 0.3759 0.1998 0.038 Uiso 1 1 calc R . .
C97 C 0.5117(2) 0.53787(16) 0.25554(13) 0.0345(7) Uani 1 1 d . . .
H97A H 0.5336 0.5403 0.2190 0.041 Uiso 1 1 calc R . .
H97B H 0.5159 0.5829 0.2686 0.041 Uiso 1 1 calc R . .
H97C H 0.4442 0.5261 0.2599 0.041 Uiso 1 1 calc R . .
C98 C 0.5403(2) 0.53018(16) 0.37501(12) 0.0363(8) Uani 1 1 d . . .
H98A H 0.5870 0.5394 0.3991 0.044 Uiso 1 1 calc R . .
H98B H 0.4851 0.5093 0.3941 0.044 Uiso 1 1 calc R . .
H98C H 0.5170 0.5739 0.3559 0.044 Uiso 1 1 calc R . .
C99 C 0.6714(2) 0.39324(18) 0.40668(11) 0.0371(8) Uani 1 1 d . . .
H99A H 0.6685 0.4331 0.4271 0.044 Uiso 1 1 calc R . .
H99B H 0.7372 0.3696 0.4059 0.044 Uiso 1 1 calc R . .
H99C H 0.6251 0.3609 0.4222 0.044 Uiso 1 1 calc R . .
C100 C 0.6843(2) 0.30200(14) 0.31032(13) 0.0335(7) Uani 1 1 d . . .
H10B H 0.7121 0.2842 0.3428 0.040 Uiso 1 1 calc R . .
H10C H 0.7312 0.2913 0.2816 0.040 Uiso 1 1 calc R . .
H10D H 0.6246 0.2800 0.3072 0.040 Uiso 1 1 calc R . .
C101 C 0.3185(3) 0.3475(2) 0.25807(13) 0.0502(10) Uani 1 1 d . . .
H101 H 0.3607 0.3163 0.2390 0.060 Uiso 1 1 calc R . .
C102 C 0.3557(2) 0.3909(2) 0.28824(13) 0.0473(9) Uani 1 1 d . . .
H102 H 0.4241 0.3900 0.2896 0.057 Uiso 1 1 calc R . .
C103 C 0.2963(3) 0.4352(2) 0.31607(15) 0.0526(10) Uani 1 1 d . . .
H103 H 0.3231 0.4649 0.3368 0.063 Uiso 1 1 calc R . .
C104 C 0.1975(3) 0.4369(2) 0.31422(17) 0.0604(11) Uani 1 1 d . . .
H104 H 0.1561 0.4677 0.3339 0.073 Uiso 1 1 calc R . .
C105 C 0.1579(3) 0.3950(2) 0.28454(16) 0.0567(11) Uani 1 1 d . . .
H105 H 0.0893 0.3967 0.2836 0.068 Uiso 1 1 calc R . .
C106 C 0.2174(3) 0.3498(2) 0.25586(15) 0.0548(10) Uani 1 1 d . . .
H106 H 0.1902 0.3207 0.2349 0.066 Uiso 1 1 calc R . .
C107 C 0.8160(3) 0.2499(2) 0.48090(15) 0.0594(11) Uani 1 1 d . . .
H107 H 0.7892 0.2854 0.5017 0.071 Uiso 1 1 calc R . .
C108 C 0.7562(3) 0.2139(2) 0.45693(14) 0.0529(10) Uani 1 1 d . . .
H108 H 0.6878 0.2240 0.4620 0.063 Uiso 1 1 calc R . .
C109 C 0.7917(3) 0.1641(2) 0.42608(15) 0.0559(10) Uani 1 1 d . . .
H109 H 0.7490 0.1401 0.4091 0.067 Uiso 1 1 calc R . .
C110 C 0.8924(4) 0.1485(2) 0.41962(17) 0.0669(12) Uani 1 1 d . . .
H110 H 0.9190 0.1134 0.3985 0.080 Uiso 1 1 calc R . .
C111 C 0.9539(3) 0.1855(3) 0.44477(18) 0.0658(12) Uani 1 1 d . . .
H111 H 1.0225 0.1760 0.4406 0.079 Uiso 1 1 calc R . .
C112 C 0.9136(3) 0.2353(3) 0.47518(17) 0.0656(12) Uani 1 1 d . . .
H112 H 0.9546 0.2600 0.4926 0.079 Uiso 1 1 calc R . .
C13A C 0.2269(2) 0.1103(3) 0.2186(2) 0.0483(6) Uiso 0.60 1 d PG A 1
H13A H 0.2934 0.0963 0.2105 0.058 Uiso 0.60 1 calc PR A 1
C14A C 0.2012(3) 0.1638(3) 0.2499(2) 0.0483(6) Uiso 0.60 1 d PG A 1
H14B H 0.2503 0.1863 0.2632 0.058 Uiso 0.60 1 calc PR A 1
C15A C 0.1038(3) 0.1843(2) 0.26177(18) 0.0483(6) Uiso 0.60 1 d PG A 1
H15B H 0.0863 0.2208 0.2832 0.058 Uiso 0.60 1 calc PR A 1
C16A C 0.0320(2) 0.1514(2) 0.24231(18) 0.0483(6) Uiso 0.60 1 d PG A 1
H16A H -0.0346 0.1654 0.2504 0.058 Uiso 0.60 1 calc PR A 1
C17A C 0.0576(3) 0.0979(2) 0.21101(18) 0.0483(6) Uiso 0.60 1 d PG A 1
H17B H 0.0085 0.0754 0.1977 0.058 Uiso 0.60 1 calc PR A 1
C18A C 0.1550(3) 0.0774(2) 0.19917(18) 0.0483(6) Uiso 0.60 1 d PG A 1
H18B H 0.1725 0.0409 0.1778 0.058 Uiso 0.60 1 calc PR A 1
C13B C 0.2446(3) 0.1055(4) 0.2175(3) 0.0525(10) Uiso 0.40 1 d PG B 2
H13B H 0.3136 0.0997 0.2145 0.063 Uiso 0.40 1 calc PR B 2
C14B C 0.1967(4) 0.1518(4) 0.2502(3) 0.0525(10) Uiso 0.40 1 d PG B 2
H14C H 0.2330 0.1776 0.2695 0.063 Uiso 0.40 1 calc PR B 2
C15B C 0.0958(4) 0.1603(4) 0.2545(3) 0.0525(10) Uiso 0.40 1 d PG B 2
H15C H 0.0630 0.1920 0.2768 0.063 Uiso 0.40 1 calc PR B 2
C16B C 0.0427(3) 0.1226(4) 0.2262(3) 0.0525(10) Uiso 0.40 1 d PG B 2
H16B H -0.0263 0.1284 0.2292 0.063 Uiso 0.40 1 calc PR B 2
C17B C 0.0906(4) 0.0763(4) 0.1936(3) 0.0525(10) Uiso 0.40 1 d PG B 2
H17C H 0.0543 0.0505 0.1742 0.063 Uiso 0.40 1 calc PR B 2
C18B C 0.1915(4) 0.0677(4) 0.1892(3) 0.0525(10) Uiso 0.40 1 d PG B 2
H18C H 0.2243 0.0361 0.1669 0.063 Uiso 0.40 1 calc PR B 2
C119 C 0.6732(3) 0.3765(2) 0.07682(14) 0.0583(11) Uani 1 1 d . . .
H119 H 0.6216 0.4062 0.0910 0.070 Uiso 1 1 calc R . .
C120 C 0.6534(3) 0.3180(2) 0.05563(13) 0.0502(10) Uani 1 1 d . . .
H120 H 0.5881 0.3071 0.0552 0.060 Uiso 1 1 calc R . .
C121 C 0.7283(3) 0.2753(2) 0.03498(14) 0.0521(10) Uani 1 1 d . . .
H121 H 0.7152 0.2351 0.0199 0.062 Uiso 1 1 calc R . .
C122 C 0.8229(3) 0.2914(2) 0.03642(16) 0.0617(12) Uani 1 1 d . . .
H122 H 0.8746 0.2614 0.0226 0.074 Uiso 1 1 calc R . .
C123 C 0.8433(3) 0.3485(3) 0.05694(16) 0.0653(12) Uani 1 1 d . . .
H123 H 0.9088 0.3588 0.0573 0.078 Uiso 1 1 calc R . .
C124 C 0.7691(3) 0.3919(2) 0.07746(15) 0.0638(11) Uani 1 1 d . . .
H124 H 0.7832 0.4323 0.0920 0.077 Uiso 1 1 calc R . .
C125 C 0.2544(5) 0.6013(4) 0.4064(3) 0.117(2) Uani 1 1 d . . .
H125 H 0.3111 0.6142 0.3864 0.141 Uiso 1 1 calc R . .
C126 C 0.1628(5) 0.6329(3) 0.3937(2) 0.103(2) Uani 1 1 d . . .
H126 H 0.1574 0.6658 0.3645 0.123 Uiso 1 1 calc R . .
C127 C 0.0831(4) 0.6168(3) 0.4226(2) 0.0832(16) Uani 1 1 d . . .
H127 H 0.0214 0.6395 0.4147 0.100 Uiso 1 1 calc R . .
C128 C 0.0902(5) 0.5690(3) 0.4622(2) 0.0904(17) Uani 1 1 d . . .
H128 H 0.0333 0.5578 0.4827 0.109 Uiso 1 1 calc R . .
C129 C 0.1798(6) 0.5351(3) 0.4742(2) 0.104(2) Uani 1 1 d . . .
H129 H 0.1833 0.4994 0.5017 0.125 Uiso 1 1 calc R . .
C130 C 0.2626(5) 0.5527(4) 0.4467(2) 0.106(2) Uani 1 1 d . . .
H130 H 0.3245 0.5313 0.4557 0.127 Uiso 1 1 calc R . .
C31A C 0.2098(4) 0.9763(3) 0.33440(18) 0.0633(10) Uiso 0.55 1 d PG C 1
H31A H 0.2400 0.9968 0.3035 0.076 Uiso 0.55 1 calc PR C 1
C32A C 0.1185(4) 1.0035(3) 0.3525(2) 0.0633(10) Uiso 0.55 1 d PG C 1
H32A H 0.0861 1.0425 0.3340 0.076 Uiso 0.55 1 calc PR C 1
C33A C 0.0744(3) 0.9735(3) 0.3976(2) 0.0633(10) Uiso 0.55 1 d PG C 1
H33A H 0.0119 0.9921 0.4100 0.076 Uiso 0.55 1 calc PR C 1
C34A C 0.1217(4) 0.9165(3) 0.42467(18) 0.0633(10) Uiso 0.55 1 d PG C 1
H34A H 0.0916 0.8960 0.4555 0.076 Uiso 0.55 1 calc PR C 1
C35A C 0.2131(4) 0.8893(3) 0.4066(2) 0.0633(10) Uiso 0.55 1 d PG C 1
H35A H 0.2454 0.8503 0.4250 0.076 Uiso 0.55 1 calc PR C 1
C36A C 0.2571(3) 0.9193(3) 0.3614(2) 0.0633(10) Uiso 0.55 1 d PG C 1
H36A H 0.3196 0.9007 0.3491 0.076 Uiso 0.55 1 calc PR C 1
C31B C 0.1811(5) 0.9903(3) 0.3411(2) 0.0627(12) Uiso 0.45 1 d PG D 2
H31A H 0.2025 1.0105 0.3082 0.075 Uiso 0.45 1 calc PR D 2
C32B C 0.1093(5) 1.0260(3) 0.3709(2) 0.0627(12) Uiso 0.45 1 d PG D 2
H32A H 0.0816 1.0705 0.3583 0.075 Uiso 0.45 1 calc PR D 2
C33B C 0.0780(4) 0.9965(3) 0.4191(2) 0.0627(12) Uiso 0.45 1 d PG D 2
H33A H 0.0289 1.0208 0.4394 0.075 Uiso 0.45 1 calc PR D 2
C34B C 0.1185(5) 0.9313(3) 0.4375(2) 0.0627(12) Uiso 0.45 1 d PG D 2
H34A H 0.0971 0.9111 0.4704 0.075 Uiso 0.45 1 calc PR D 2
C35B C 0.1903(5) 0.8956(3) 0.4077(3) 0.0627(12) Uiso 0.45 1 d PG D 2
H35A H 0.2180 0.8510 0.4203 0.075 Uiso 0.45 1 calc PR D 2
C36B C 0.2216(5) 0.9251(3) 0.3596(3) 0.0627(12) Uiso 0.45 1 d PG D 2
H36A H 0.2707 0.9007 0.3392 0.075 Uiso 0.45 1 calc PR D 2
C37A C 0.0519(4) 0.8103(3) 0.29693(14) 0.0666(8) Uiso 0.58 1 d PG E 1
H37D H 0.0482 0.8230 0.3311 0.080 Uiso 0.58 1 calc PR E 1
C38A C 0.1174(4) 0.8392(3) 0.2601(2) 0.0666(8) Uiso 0.58 1 d PG E 1
H38D H 0.1585 0.8718 0.2691 0.080 Uiso 0.58 1 calc PR E 1
C39A C 0.1229(4) 0.8206(3) 0.21006(18) 0.0666(8) Uiso 0.58 1 d PG E 1
H39D H 0.1677 0.8404 0.1849 0.080 Uiso 0.58 1 calc PR E 1
C40A C 0.0628(4) 0.7730(3) 0.19687(14) 0.0666(8) Uiso 0.58 1 d PG E 1
H40D H 0.0665 0.7603 0.1627 0.080 Uiso 0.58 1 calc PR E 1
C41A C -0.0028(4) 0.7440(3) 0.2337(2) 0.0666(8) Uiso 0.58 1 d PG E 1
H41A H -0.0439 0.7115 0.2247 0.080 Uiso 0.58 1 calc PR E 1
C42A C -0.0082(4) 0.7627(3) 0.28374(19) 0.0666(8) Uiso 0.58 1 d PG E 1
H42A H -0.0530 0.7429 0.3089 0.080 Uiso 0.58 1 calc PR E 1
C37B C -0.0043(5) 0.7868(4) 0.2950(2) 0.0640(11) Uiso 0.42 1 d PG F 2
H37E H -0.0389 0.7882 0.3277 0.077 Uiso 0.42 1 calc PR F 2
C38B C 0.0801(5) 0.8203(4) 0.2847(3) 0.0640(11) Uiso 0.42 1 d PG F 2
H38E H 0.1031 0.8446 0.3104 0.077 Uiso 0.42 1 calc PR F 2
C39B C 0.1308(4) 0.8183(4) 0.2370(3) 0.0640(11) Uiso 0.42 1 d PG F 2
H39E H 0.1884 0.8412 0.2299 0.077 Uiso 0.42 1 calc PR F 2
C40B C 0.0970(5) 0.7829(4) 0.1995(2) 0.0640(11) Uiso 0.42 1 d PG F 2
H40E H 0.1317 0.7815 0.1668 0.077 Uiso 0.42 1 calc PR F 2
C41B C 0.0126(5) 0.7494(4) 0.2098(3) 0.0640(11) Uiso 0.42 1 d PG F 2
H41B H -0.0104 0.7251 0.1842 0.077 Uiso 0.42 1 calc PR F 2
C42B C -0.0380(4) 0.7514(4) 0.2576(3) 0.0640(11) Uiso 0.42 1 d PG F 2
H42B H -0.0957 0.7285 0.2646 0.077 Uiso 0.42 1 calc PR F 2
C43A C 0.2217(5) 0.9883(3) 0.0430(3) 0.0790(10) Uiso 0.55 1 d PG G 1
H43A H 0.2432 1.0336 0.0378 0.095 Uiso 0.55 1 calc PR G 1
C44A C 0.2890(3) 0.9305(4) 0.0485(3) 0.0790(10) Uiso 0.55 1 d PG G 1
H44A H 0.3564 0.9363 0.0471 0.095 Uiso 0.55 1 calc PR G 1
C45A C 0.2575(4) 0.8643(3) 0.0561(3) 0.0790(10) Uiso 0.55 1 d PG G 1
H45A H 0.3035 0.8248 0.0599 0.095 Uiso 0.55 1 calc PR G 1
C46A C 0.1588(5) 0.8559(2) 0.0582(3) 0.0790(10) Uiso 0.55 1 d PG G 1
H46D H 0.1373 0.8107 0.0634 0.095 Uiso 0.55 1 calc PR G 1
C47A C 0.0916(3) 0.9137(3) 0.0527(3) 0.0790(10) Uiso 0.55 1 d PG G 1
H47D H 0.0241 0.9080 0.0541 0.095 Uiso 0.55 1 calc PR G 1
C48A C 0.1230(4) 0.9799(3) 0.0451(3) 0.0790(10) Uiso 0.55 1 d PG G 1
H48D H 0.0771 1.0194 0.0413 0.095 Uiso 0.55 1 calc PR G 1
C43B C 0.1007(4) 0.9358(4) 0.0445(3) 0.0803(13) Uiso 0.45 1 d PG H 2
H43B H 0.0346 0.9505 0.0389 0.096 Uiso 0.45 1 calc PR H 2
C44B C 0.1257(5) 0.8698(4) 0.0682(3) 0.0803(13) Uiso 0.45 1 d PG H 2
H44B H 0.0768 0.8395 0.0787 0.096 Uiso 0.45 1 calc PR H 2
C45B C 0.2224(6) 0.8483(3) 0.0764(3) 0.0803(13) Uiso 0.45 1 d PG H 2
H45B H 0.2395 0.8032 0.0926 0.096 Uiso 0.45 1 calc PR H 2
C46B C 0.2941(4) 0.8927(5) 0.0610(3) 0.0803(13) Uiso 0.45 1 d PG H 2
H46E H 0.3601 0.8780 0.0666 0.096 Uiso 0.45 1 calc PR H 2
C47B C 0.2690(5) 0.9586(4) 0.0373(3) 0.0803(13) Uiso 0.45 1 d PG H 2
H47E H 0.3180 0.9890 0.0268 0.096 Uiso 0.45 1 calc PR H 2
C48B C 0.1724(6) 0.9801(3) 0.0291(3) 0.0803(13) Uiso 0.45 1 d PG H 2
H48E H 0.1553 1.0252 0.0129 0.096 Uiso 0.45 1 calc PR H 2
C149 C 0.2275(3) 0.6094(2) 0.09395(19) 0.0656(12) Uani 1 1 d . . .
H149 H 0.1986 0.6425 0.0691 0.079 Uiso 1 1 calc R . .
C150 C 0.1758(3) 0.5903(3) 0.1388(2) 0.0774(14) Uani 1 1 d . . .
H150 H 0.1110 0.6099 0.1451 0.093 Uiso 1 1 calc R . .
C151 C 0.2176(4) 0.5430(3) 0.17429(19) 0.0800(16) Uani 1 1 d . . .
H151 H 0.1820 0.5299 0.2056 0.096 Uiso 1 1 calc R . .
C152 C 0.3105(4) 0.5142(2) 0.16497(19) 0.0743(16) Uani 1 1 d . . .
H152 H 0.3395 0.4809 0.1896 0.089 Uiso 1 1 calc R . .
C153 C 0.3618(3) 0.5340(2) 0.1195(2) 0.0646(12) Uani 1 1 d . . .
H153 H 0.4264 0.5143 0.1125 0.078 Uiso 1 1 calc R . .
C154 C 0.3195(3) 0.5814(2) 0.08509(16) 0.0616(11) Uani 1 1 d . . .
H154 H 0.3551 0.5954 0.0540 0.074 Uiso 1 1 calc R . .
C55A C 0.3026(2) 0.7028(2) 0.25472(15) 0.0601(6) Uiso 0.74 1 d PG I 1
H55A H 0.2391 0.6876 0.2577 0.072 Uiso 0.74 1 calc PR I 1
C56A C 0.3315(2) 0.7413(2) 0.29177(12) 0.0601(6) Uiso 0.74 1 d PG I 1
H56D H 0.2878 0.7525 0.3201 0.072 Uiso 0.74 1 calc PR I 1
C57A C 0.4244(3) 0.7635(2) 0.28736(13) 0.0601(6) Uiso 0.74 1 d PG I 1
H57D H 0.4441 0.7898 0.3127 0.072 Uiso 0.74 1 calc PR I 1
C58A C 0.4883(2) 0.7471(2) 0.24591(15) 0.0601(6) Uiso 0.74 1 d PG I 1
H58D H 0.5517 0.7622 0.2429 0.072 Uiso 0.74 1 calc PR I 1
C59A C 0.4594(2) 0.7086(2) 0.20886(12) 0.0601(6) Uiso 0.74 1 d PG I 1
H59D H 0.5031 0.6974 0.1805 0.072 Uiso 0.74 1 calc PR I 1
C60A C 0.3665(2) 0.6864(2) 0.21327(14) 0.0601(6) Uiso 0.74 1 d PG I 1
H60D H 0.3467 0.6601 0.1880 0.072 Uiso 0.74 1 calc PR I 1
C55B C 0.3874(8) 0.7217(5) 0.1975(3) 0.0586(16) Uiso 0.26 1 d PG J 2
H55B H 0.3957 0.7220 0.1611 0.070 Uiso 0.26 1 calc PR J 2
C56B C 0.3263(7) 0.6771(5) 0.2255(4) 0.0586(16) Uiso 0.26 1 d PG J 2
H56E H 0.2929 0.6469 0.2084 0.070 Uiso 0.26 1 calc PR J 2
C57B C 0.3142(7) 0.6766(5) 0.2787(4) 0.0586(16) Uiso 0.26 1 d PG J 2
H57E H 0.2725 0.6461 0.2979 0.070 Uiso 0.26 1 calc PR J 2
C58B C 0.3632(8) 0.7209(6) 0.3038(3) 0.0586(16) Uiso 0.26 1 d PG J 2
H58E H 0.3549 0.7206 0.3401 0.070 Uiso 0.26 1 calc PR J 2
C59B C 0.4243(7) 0.7655(5) 0.2757(4) 0.0586(16) Uiso 0.26 1 d PG J 2
H59E H 0.4577 0.7957 0.2929 0.070 Uiso 0.26 1 calc PR J 2
C60B C 0.4364(7) 0.7660(5) 0.2226(4) 0.0586(16) Uiso 0.26 1 d PG J 2
H60E H 0.4781 0.7965 0.2034 0.070 Uiso 0.26 1 calc PR J 2

loop_
_atom_site_aniso_label
_atom_site_aniso_U_11
_atom_site_aniso_U_22
_atom_site_aniso_U_33
_atom_site_aniso_U_23
_atom_site_aniso_U_13
_atom_site_aniso_U_12
Ti1 0.0230(2) 0.0176(2) 0.0120(2) -0.0022(2) -0.00141(18) -0.00317(18)
Ti2 0.0216(2) 0.0119(2) 0.0151(2) -0.00205(19) -0.00277(18) -0.00116(17)
Ti3 0.0171(2) 0.0201(2) 0.0124(2) -0.0039(2) -0.00025(17) 0.00182(18)
Ti4 0.0177(2) 0.0116(2) 0.0171(2) -0.00194(19) 0.00156(18) -0.00079(17)
N1 0.0241(11) 0.0166(11) 0.0150(11) -0.0020(9) -0.0004(9) -0.0018(9)
N2 0.0252(11) 0.0154(11) 0.0151(11) -0.0022(9) -0.0010(9) -0.0018(9)
N3 0.0249(11) 0.0179(11) 0.0153(11) -0.0011(9) -0.0015(9) -0.0007(9)
N4 0.0234(11) 0.0149(11) 0.0172(11) -0.0032(9) 0.0002(9) -0.0032(9)
N5 0.0211(10) 0.0154(11) 0.0149(11) -0.0014(9) -0.0013(8) -0.0022(8)
N6 0.0201(10) 0.0128(10) 0.0174(11) -0.0046(9) 0.0001(9) -0.0014(8)
N7 0.0195(10) 0.0156(11) 0.0177(11) -0.0014(9) -0.0018(9) -0.0007(8)
N8 0.0224(11) 0.0151(11) 0.0174(11) -0.0030(9) 0.0013(9) -0.0015(9)
C1 0.0194(12) 0.0158(12) 0.0163(13) -0.0019(11) 0.0031(10) -0.0043(10)
C2 0.0296(14) 0.0222(14) 0.0144(13) -0.0018(12) -0.0024(11) 0.0002(11)
C3 0.0272(13) 0.0166(13) 0.0203(14) 0.0005(12) -0.0018(11) 0.0022(11)
C4 0.0191(12) 0.0194(13) 0.0167(13) -0.0037(11) 0.0013(10) -0.0040(10)
C5 0.0178(12) 0.0155(12) 0.0193(13) -0.0019(11) -0.0009(10) 0.0000(10)
C6 0.0211(12) 0.0180(13) 0.0140(12) -0.0036(11) -0.0033(10) -0.0031(10)
C7 0.0278(14) 0.0199(13) 0.0179(13) -0.0031(12) 0.0030(11) 0.0024(11)
C8 0.0310(14) 0.0166(13) 0.0206(14) -0.0031(12) -0.0008(11) 0.0043(11)
C9 0.0209(12) 0.0184(13) 0.0136(12) -0.0043(11) -0.0005(10) -0.0031(10)
C10 0.0203(12) 0.0149(12) 0.0164(13) -0.0016(11) -0.0015(10) -0.0024(10)
C11 0.0295(14) 0.0175(13) 0.0184(13) -0.0003(11) 0.0000(11) -0.0059(11)
C12 0.0255(13) 0.0212(13) 0.0145(12) -0.0007(11) 0.0017(10) -0.0054(11)
C13 0.0158(11) 0.0161(12) 0.0148(12) -0.0012(11) -0.0038(10) 0.0003(9)
C14 0.0177(12) 0.0144(12) 0.0162(12) -0.0007(11) -0.0001(10) -0.0020(9)
C15 0.0187(12) 0.0189(13) 0.0143(12) -0.0031(11) 0.0005(10) 0.0000(10)
C16 0.0154(11) 0.0175(13) 0.0162(13) -0.0032(11) 0.0008(10) 0.0022(10)
C17 0.0250(13) 0.0163(13) 0.0177(13) -0.0057(11) -0.0035(10) -0.0018(10)
C18 0.0271(13) 0.0153(13) 0.0202(14) -0.0019(12) -0.0019(11) -0.0043(10)
C19 0.0175(12) 0.0158(12) 0.0156(12) -0.0035(11) -0.0020(10) -0.0007(10)
C20 0.0173(12) 0.0138(12) 0.0187(13) -0.0033(11) -0.0003(10) -0.0017(10)
C21 0.0277(14) 0.0343(17) 0.0282(16) 0.0039(14) -0.0132(12) -0.0066(12)
C22 0.0373(16) 0.0439(19) 0.0197(14) 0.0001(14) -0.0098(12) -0.0181(14)
C23 0.0435(17) 0.0337(17) 0.0287(16) -0.0099(14) -0.0079(13) -0.0171(14)
C24 0.0351(16) 0.0320(16) 0.0291(16) 0.0043(14) -0.0112(13) -0.0179(13)
C25 0.0242(14) 0.0447(18) 0.0212(14) -0.0012(14) -0.0076(11) -0.0110(13)
C26 0.0368(18) 0.042(2) 0.061(2) 0.0057(19) -0.0212(17) 0.0001(15)
C27 0.061(2) 0.081(3) 0.0241(17) 0.0034(19) -0.0151(16) -0.030(2)
C28 0.071(3) 0.047(2) 0.063(3) -0.030(2) 0.002(2) -0.0210(19)
C29 0.059(2) 0.039(2) 0.051(2) 0.0107(18) -0.0156(18) -0.0256(17)
C30 0.0297(16) 0.076(3) 0.0335(18) -0.0104(19) 0.0010(14) -0.0174(17)
C31 0.0383(16) 0.0472(19) 0.0235(16) -0.0171(15) 0.0125(13) -0.0176(15)
C32 0.0255(15) 0.0296(16) 0.049(2) 0.0022(15) 0.0146(14) 0.0016(12)
C33 0.0208(14) 0.059(2) 0.0226(15) -0.0035(16) 0.0027(12) -0.0112(14)
C34 0.0248(14) 0.0345(17) 0.0388(17) -0.0139(15) 0.0109(13) -0.0126(13)
C35 0.0278(15) 0.0351(17) 0.0313(17) 0.0104(15) 0.0000(13) -0.0094(13)
C36 0.076(3) 0.135(4) 0.049(2) -0.063(3) 0.032(2) -0.058(3)
C37 0.042(2) 0.041(2) 0.109(4) 0.009(2) 0.023(2) 0.0066(17)
C38 0.0357(19) 0.126(4) 0.0315(19) 0.000(2) -0.0055(15) -0.025(2)
C39 0.067(3) 0.057(3) 0.109(4) -0.051(3) 0.055(3) -0.039(2)
C40 0.049(2) 0.088(3) 0.084(3) 0.057(3) -0.021(2) -0.028(2)
C41 0.0201(13) 0.0244(14) 0.0315(16) -0.0060(13) -0.0024(11) -0.0088(11)
C42 0.0226(13) 0.0209(14) 0.0268(15) -0.0003(12) -0.0070(11) -0.0069(11)
C43 0.0310(14) 0.0189(14) 0.0233(14) -0.0034(12) -0.0080(11) -0.0074(11)
C44 0.0369(15) 0.0173(14) 0.0278(15) -0.0004(13) -0.0085(12) -0.0113(12)
C45 0.0276(14) 0.0278(15) 0.0279(15) -0.0013(13) 0.0001(12) -0.0148(12)
C46 0.0269(15) 0.0323(16) 0.0422(18) -0.0108(15) -0.0028(13) -0.0011(12)
C47 0.0367(16) 0.0300(16) 0.0355(17) -0.0005(15) -0.0172(13) -0.0068(13)
C48 0.0491(18) 0.0249(16) 0.0325(17) -0.0096(14) -0.0105(14) -0.0024(13)
C49 0.059(2) 0.0237(16) 0.0433(19) 0.0053(15) -0.0180(17) -0.0144(15)
C50 0.0501(19) 0.048(2) 0.0307(17) -0.0033(16) 0.0069(15) -0.0304(17)
C51 0.0278(14) 0.0270(15) 0.0250(15) -0.0076(13) -0.0065(12) 0.0110(12)
C52 0.0325(15) 0.0195(14) 0.0305(16) -0.0072(13) -0.0153(12) 0.0072(11)
C53 0.0294(14) 0.0224(14) 0.0238(14) -0.0017(13) -0.0097(12) 0.0018(11)
C54 0.0224(13) 0.0240(14) 0.0293(15) -0.0084(13) -0.0093(11) 0.0045(11)
C55 0.0178(13) 0.0283(15) 0.0306(16) -0.0040(13) -0.0056(11) 0.0037(11)
C56 0.0439(18) 0.050(2) 0.0309(18) -0.0137(17) -0.0056(14) 0.0260(16)
C57 0.057(2) 0.0219(16) 0.059(2) -0.0116(17) -0.0251(18) 0.0071(15)
C58 0.0448(18) 0.0388(18) 0.0277(16) 0.0047(15) -0.0142(14) -0.0028(15)
C59 0.0377(16) 0.0312(17) 0.0405(18) -0.0134(15) -0.0197(14) 0.0031(13)
C60 0.0262(15) 0.0417(19) 0.048(2) 0.0036(17) 0.0014(14) -0.0045(13)
C61 0.0224(13) 0.0300(15) 0.0261(15) -0.0062(13) -0.0078(11) -0.0021(11)
C62 0.0152(12) 0.0413(17) 0.0218(14) -0.0060(14) -0.0044(11) 0.0012(12)
C63 0.0205(13) 0.0319(16) 0.0264(15) -0.0108(13) -0.0080(11) 0.0082(11)
C64 0.0245(14) 0.0332(16) 0.0215(14) 0.0002(13) -0.0057(11) 0.0070(12)
C65 0.0263(14) 0.0373(17) 0.0190(14) -0.0091(13) -0.0067(11) 0.0089(12)
C66 0.0378(17) 0.0361(18) 0.051(2) -0.0073(17) -0.0130(15) -0.0085(14)
C67 0.0209(14) 0.072(2) 0.0276(16) -0.0084(17) 0.0022(12) -0.0035(15)
C68 0.0364(17) 0.0392(19) 0.048(2) -0.0214(17) -0.0186(15) 0.0143(14)
C69 0.0377(18) 0.046(2) 0.044(2) 0.0157(17) -0.0029(15) 0.0047(15)
C70 0.0410(18) 0.061(2) 0.0290(17) -0.0213(17) -0.0098(14) 0.0130(16)
C71 0.0205(13) 0.0364(17) 0.0328(17) -0.0042(14) 0.0116(12) -0.0027(12)
C72 0.0253(14) 0.0466(19) 0.0193(15) -0.0023(14) 0.0057(12) 0.0111(13)
C73 0.0228(14) 0.0398(18) 0.0361(17) -0.0140(15) 0.0012(12) 0.0113(13)
C74 0.0225(14) 0.0378(17) 0.0309(17) 0.0063(15) 0.0069(12) 0.0131(13)
C75 0.0125(12) 0.053(2) 0.0271(16) -0.0088(15) 0.0031(11) 0.0017(12)
C76 0.040(2) 0.050(2) 0.091(3) -0.006(2) 0.026(2) -0.0156(17)
C77 0.047(2) 0.100(3) 0.0237(18) 0.007(2) 0.0092(15) 0.025(2)
C78 0.046(2) 0.057(2) 0.090(3) -0.048(2) -0.009(2) 0.0193(18)
C79 0.052(2) 0.062(3) 0.067(3) 0.027(2) 0.022(2) 0.035(2)
C80 0.0203(15) 0.111(4) 0.041(2) -0.024(2) -0.0031(14) 0.0027(18)
C81 0.0147(12) 0.0248(14) 0.0256(14) 0.0009(12) 0.0019(11) 0.0027(10)
C82 0.0190(12) 0.0199(13) 0.0249(14) -0.0034(12) 0.0041(11) 0.0033(10)
C83 0.0228(13) 0.0182(13) 0.0284(15) 0.0004(12) 0.0041(11) 0.0037(11)
C84 0.0230(13) 0.0249(15) 0.0225(14) -0.0009(13) -0.0044(11) 0.0063(11)
C85 0.0142(12) 0.0228(14) 0.0304(15) -0.0020(13) -0.0016(11) 0.0009(10)
C86 0.0255(14) 0.0388(17) 0.0295(16) 0.0060(14) 0.0081(12) 0.0033(13)
C87 0.0339(16) 0.0367(17) 0.0343(17) -0.0123(15) 0.0065(13) -0.0001(13)
C88 0.0405(17) 0.0225(15) 0.0412(19) 0.0052(14) 0.0028(15) 0.0077(13)
C89 0.0372(17) 0.0415(19) 0.0287(17) -0.0057(15) -0.0106(13) 0.0131(14)
C90 0.0259(14) 0.0263(15) 0.0480(19) -0.0020(15) -0.0076(13) -0.0045(12)
C91 0.0224(13) 0.0182(13) 0.0282(15) -0.0049(13) 0.0035(11) -0.0072(11)
C92 0.0187(12) 0.0195(13) 0.0337(16) -0.0035(13) 0.0014(11) -0.0055(10)
C93 0.0196(13) 0.0210(14) 0.0321(15) -0.0097(13) 0.0102(11) -0.0064(11)
C94 0.0253(14) 0.0226(14) 0.0266(15) -0.0012(12) 0.0086(12) -0.0092(11)
C95 0.0257(13) 0.0162(13) 0.0308(16) -0.0051(13) 0.0093(12) -0.0063(11)
C96 0.0342(15) 0.0288(16) 0.0336(16) -0.0083(14) 0.0015(13) -0.0143(13)
C97 0.0210(14) 0.0311(16) 0.053(2) -0.0092(15) -0.0050(13) -0.0019(12)
C98 0.0328(16) 0.0316(16) 0.0456(19) -0.0191(15) 0.0192(14) -0.0102(13)
C99 0.0404(17) 0.0429(19) 0.0270(16) -0.0009(15) 0.0089(14) -0.0103(15)
C100 0.0379(16) 0.0193(14) 0.0418(18) -0.0012(14) 0.0083(14) -0.0064(12)
C101 0.051(2) 0.062(2) 0.0333(19) -0.0016(18) 0.0127(16) -0.0005(18)
C102 0.0343(17) 0.067(3) 0.0381(19) 0.0142(19) -0.0019(15) -0.0133(17)
C103 0.070(3) 0.043(2) 0.043(2) 0.0072(18) -0.0076(19) -0.0095(19)
C104 0.066(3) 0.048(2) 0.061(3) 0.001(2) 0.002(2) 0.013(2)
C105 0.0280(17) 0.071(3) 0.064(3) 0.020(2) -0.0044(17) 0.0055(18)
C106 0.065(2) 0.061(3) 0.041(2) 0.006(2) -0.0153(19) -0.017(2)
C107 0.080(3) 0.056(3) 0.042(2) 0.012(2) -0.007(2) -0.019(2)
C108 0.044(2) 0.067(3) 0.044(2) 0.023(2) -0.0028(17) -0.0171(19)
C109 0.058(2) 0.069(3) 0.043(2) 0.011(2) -0.0145(19) -0.027(2)
C110 0.087(3) 0.058(3) 0.050(2) 0.007(2) 0.003(2) 0.004(2)
C111 0.038(2) 0.082(3) 0.073(3) 0.032(3) -0.017(2) -0.009(2)
C112 0.066(3) 0.075(3) 0.059(3) 0.018(3) -0.025(2) -0.030(2)
C119 0.056(2) 0.075(3) 0.039(2) -0.009(2) -0.0023(18) 0.021(2)
C120 0.0378(18) 0.076(3) 0.0341(19) 0.012(2) -0.0047(15) -0.0047(18)
C121 0.074(3) 0.042(2) 0.037(2) 0.0063(18) 0.0038(19) -0.0056(19)
C122 0.050(2) 0.070(3) 0.054(3) 0.012(2) 0.0165(19) 0.017(2)
C123 0.042(2) 0.100(4) 0.052(2) 0.009(3) -0.0006(19) -0.014(2)
C124 0.082(3) 0.070(3) 0.043(2) -0.007(2) -0.012(2) -0.016(2)
C125 0.078(4) 0.117(5) 0.145(7) 0.002(5) 0.023(4) 0.005(4)
C126 0.109(5) 0.087(4) 0.098(4) 0.015(3) 0.014(4) 0.020(3)
C127 0.069(3) 0.105(4) 0.076(4) -0.031(4) -0.009(3) 0.014(3)
C128 0.096(4) 0.089(4) 0.088(4) -0.016(4) 0.013(3) -0.026(3)
C129 0.169(7) 0.081(4) 0.052(3) 0.006(3) -0.005(4) 0.024(4)
C130 0.094(4) 0.139(6) 0.074(4) -0.017(4) -0.009(3) 0.051(4)
C149 0.055(2) 0.056(3) 0.081(3) 0.029(2) -0.016(2) -0.013(2)
C150 0.049(2) 0.080(3) 0.097(4) 0.008(3) 0.013(3) -0.011(2)
C151 0.102(4) 0.090(4) 0.052(3) 0.011(3) 0.003(3) -0.055(3)
C152 0.125(4) 0.037(2) 0.071(3) 0.018(2) -0.069(3) -0.028(3)
C153 0.056(2) 0.055(3) 0.089(4) -0.026(3) -0.021(2) -0.002(2)
C154 0.065(3) 0.076(3) 0.047(2) -0.003(2) 0.001(2) -0.027(2)

loop_
_atom_type_symbol
_atom_type_description
_atom_type_scat_dispersion_real
_atom_type_scat_dispersion_imag
_atom_type_scat_source
C C 0.0033 0.0016 'International Tables Vol C Tables 4.2.6.8 and 6.1.1.4'
H H 0.0000 0.0000 'International Tables Vol C Tables 4.2.6.8 and 6.1.1.4'
N N 0.0061 0.0033 'International Tables Vol C Tables 4.2.6.8 and 6.1.1.4'
Ti Ti 0.2776 0.4457 'International Tables Vol C Tables 4.2.6.8 and 6.1.1.4'

loop_
_geom_angle_atom_site_label_1
_geom_angle_atom_site_label_2
_geom_angle_atom_site_label_3
_geom_angle
N1 Ti1 N2 38.81(8)
N1 Ti1 C21 92.46(9)
N2 Ti1 C21 116.74(9)
N1 Ti1 C32 118.00(11)
N2 Ti1 C32 93.98(10)
C21 Ti1 C32 148.25(11)
N1 Ti1 C25 76.74(9)
N2 Ti1 C25 86.35(9)
C21 Ti1 C25 34.39(10)
C32 Ti1 C25 155.13(11)
N1 Ti1 C31 139.98(9)
N2 Ti1 C31 127.41(10)
C21 Ti1 C31 115.80(11)
C32 Ti1 C31 33.83(12)
C25 Ti1 C31 141.90(10)
N1 Ti1 C24 99.13(9)
N2 Ti1 C24 87.81(9)
C21 Ti1 C24 56.89(11)
C32 Ti1 C24 120.95(11)
C25 Ti1 C24 34.19(11)
C31 Ti1 C24 119.71(10)
N1 Ti1 C35 114.87(9)
N2 Ti1 C35 128.71(10)
C21 Ti1 C35 104.07(11)
C32 Ti1 C35 56.67(11)
C25 Ti1 C35 138.44(11)
C31 Ti1 C35 34.18(11)
C24 Ti1 C35 142.43(10)
N1 Ti1 C33 86.92(9)
N2 Ti1 C33 76.39(9)
C21 Ti1 C33 156.34(11)
C32 Ti1 C33 34.01(11)
C25 Ti1 C33 162.19(9)
C31 Ti1 C33 55.67(10)
C24 Ti1 C33 146.50(12)
C35 Ti1 C33 55.60(11)
N1 Ti1 C34 85.54(9)
N2 Ti1 C34 95.67(10)
C21 Ti1 C34 123.62(11)
C32 Ti1 C34 55.79(10)
C25 Ti1 C34 148.98(11)
C31 Ti1 C34 55.63(9)
C24 Ti1 C34 175.32(10)
C35 Ti1 C34 33.57(10)
C33 Ti1 C34 32.74(11)
N1 Ti1 C22 126.48(10)
N2 Ti1 C22 141.24(9)
C21 Ti1 C22 34.11(10)
C32 Ti1 C22 115.24(11)
C25 Ti1 C22 56.33(9)
C31 Ti1 C22 86.46(10)
C24 Ti1 C22 55.92(10)
C35 Ti1 C22 89.65(10)
C33 Ti1 C22 141.45(9)
C34 Ti1 C22 121.40(11)
N1 Ti1 C23 131.43(9)
N2 Ti1 C23 118.76(9)
C21 Ti1 C23 56.66(11)
C32 Ti1 C23 102.77(11)
C25 Ti1 C23 56.44(10)
C31 Ti1 C23 88.56(10)
C24 Ti1 C23 33.72(10)
C35 Ti1 C23 109.02(10)
C33 Ti1 C23 136.77(10)
C34 Ti1 C23 141.84(10)
C22 Ti1 C23 33.54(11)
N4 Ti2 N3 84.23(8)
N4 Ti2 C43 136.13(9)
N3 Ti2 C43 91.61(9)
N4 Ti2 C53 94.75(9)
N3 Ti2 C53 138.61(9)
C43 Ti2 C53 115.52(9)
N4 Ti2 C44 124.23(8)
N3 Ti2 C44 124.57(9)
C43 Ti2 C44 33.82(9)
C53 Ti2 C44 89.94(10)
N4 Ti2 C45 90.71(8)
N3 Ti2 C45 123.98(9)
C43 Ti2 C45 56.17(9)
C53 Ti2 C45 97.39(10)
C44 Ti2 C45 33.76(9)
N4 Ti2 C52 126.78(9)
N3 Ti2 C52 122.41(9)
C43 Ti2 C52 91.94(9)
C53 Ti2 C52 33.81(9)
C44 Ti2 C52 80.43(10)
C45 Ti2 C52 104.86(10)
N4 Ti2 C51 122.48(9)
N3 Ti2 C51 90.05(9)
C43 Ti2 C51 101.11(9)
C53 Ti2 C51 55.86(9)
C44 Ti2 C51 105.71(10)
C45 Ti2 C51 136.09(10)
C52 Ti2 C51 33.19(10)
N4 Ti2 C55 88.98(8)
N3 Ti2 C55 83.13(9)
C43 Ti2 C55 133.95(9)
C53 Ti2 C55 55.49(10)
C44 Ti2 C55 135.57(10)
C45 Ti2 C55 152.72(10)
C52 Ti2 C55 55.22(10)
C51 Ti2 C55 33.63(9)
N4 Ti2 C41 80.82(8)
N3 Ti2 C41 91.11(9)
C43 Ti2 C41 55.55(9)
C53 Ti2 C41 129.72(10)
C44 Ti2 C41 55.41(9)
C45 Ti2 C41 33.40(10)
C52 Ti2 C41 135.42(10)
C51 Ti2 C41 156.65(9)
C55 Ti2 C41 168.76(9)
N4 Ti2 C54 73.56(8)
N3 Ti2 C54 109.81(9)
C43 Ti2 C54 146.37(9)
C53 Ti2 C54 33.16(9)
C44 Ti2 C54 122.90(10)
C45 Ti2 C54 121.98(10)
C52 Ti2 C54 54.84(9)
C51 Ti2 C54 54.99(9)
C55 Ti2 C54 32.84(9)
C41 Ti2 C54 144.60(9)
N4 Ti2 C42 105.60(8)
N3 Ti2 C42 72.87(8)
C43 Ti2 C42 33.31(9)
C53 Ti2 C42 144.95(9)
C44 Ti2 C42 55.03(10)
C45 Ti2 C42 55.00(9)
C52 Ti2 C42 125.20(9)
C51 Ti2 C42 127.03(9)
C55 Ti2 C42 150.14(9)
C41 Ti2 C42 32.78(9)
C54 Ti2 C42 176.97(9)
N5 Ti3 N6 38.85(8)
N5 Ti3 C71 92.44(9)
N6 Ti3 C71 116.64(10)
N5 Ti3 C61 119.59(8)
N6 Ti3 C61 95.12(9)
C71 Ti3 C61 146.91(10)
N5 Ti3 C75 76.67(9)
N6 Ti3 C75 86.31(9)
C71 Ti3 C75 34.22(11)
C61 Ti3 C75 154.03(10)
N5 Ti3 C65 140.50(8)
N6 Ti3 C65 128.80(9)
C71 Ti3 C65 114.52(10)
C61 Ti3 C65 34.33(10)
C75 Ti3 C65 140.98(9)
N5 Ti3 C74 98.75(10)
N6 Ti3 C74 87.59(9)
C71 Ti3 C74 56.53(11)
C61 Ti3 C74 120.16(10)
C75 Ti3 C74 33.89(11)
C65 Ti3 C74 119.94(10)
N5 Ti3 C64 114.12(9)
N6 Ti3 C64 128.29(8)
C71 Ti3 C64 104.21(10)
C61 Ti3 C64 57.11(10)
C75 Ti3 C64 138.38(10)
C65 Ti3 C64 34.14(10)
C74 Ti3 C64 143.28(9)
N5 Ti3 C63 85.03(8)
N6 Ti3 C63 94.77(9)
C71 Ti3 C63 124.64(11)
C61 Ti3 C63 56.55(9)
C75 Ti3 C63 149.30(10)
C65 Ti3 C63 56.17(9)
C74 Ti3 C63 176.07(10)
C64 Ti3 C63 33.87(9)
N5 Ti3 C62 87.95(8)
N6 Ti3 C62 76.34(9)
C71 Ti3 C62 157.93(11)
C61 Ti3 C62 34.12(9)
C75 Ti3 C62 162.44(9)
C65 Ti3 C62 56.15(9)
C74 Ti3 C62 145.11(11)
C64 Ti3 C62 56.13(10)
C63 Ti3 C62 33.41(10)
N5 Ti3 C72 126.07(9)
N6 Ti3 C72 140.86(9)
C71 Ti3 C72 33.74(10)
C61 Ti3 C72 114.10(10)
C75 Ti3 C72 55.96(10)
C65 Ti3 C72 85.71(10)
C74 Ti3 C72 55.78(10)
C64 Ti3 C72 90.35(10)
C63 Ti3 C72 122.65(10)
C62 Ti3 C72 141.57(10)
N5 Ti3 C73 131.00(10)
N6 Ti3 C73 118.52(10)
C71 Ti3 C73 56.22(10)
C61 Ti3 C73 101.62(10)
C75 Ti3 C73 56.07(10)
C65 Ti3 C73 88.49(9)
C74 Ti3 C73 33.68(10)
C64 Ti3 C73 109.98(10)
C63 Ti3 C73 142.89(10)
C62 Ti3 C73 135.67(10)
C72 Ti3 C73 33.47(11)
N8 Ti4 N7 83.91(8)
N8 Ti4 C95 124.93(8)
N7 Ti4 C95 124.48(9)
N8 Ti4 C94 92.02(8)
N7 Ti4 C94 137.39(9)
C95 Ti4 C94 34.00(9)
N8 Ti4 C91 123.30(8)
N7 Ti4 C91 91.13(9)
C95 Ti4 C91 33.71(10)
C94 Ti4 C91 56.29(9)
N8 Ti4 C84 89.73(8)
N7 Ti4 C84 122.27(9)
C95 Ti4 C84 105.79(10)
C94 Ti4 C84 100.03(10)
C91 Ti4 C84 136.68(10)
N8 Ti4 C82 138.29(8)
N7 Ti4 C82 95.58(8)
C95 Ti4 C82 89.49(8)
C94 Ti4 C82 114.18(9)
C91 Ti4 C82 98.41(9)
C84 Ti4 C82 55.45(9)
N8 Ti4 C85 83.03(8)
N7 Ti4 C85 88.92(9)
C95 Ti4 C85 135.33(9)
C94 Ti4 C85 132.79(10)
C91 Ti4 C85 153.53(8)
C84 Ti4 C85 33.45(9)
C82 Ti4 C85 55.29(9)
N8 Ti4 C83 121.92(9)
N7 Ti4 C83 127.02(8)
C95 Ti4 C83 80.48(9)
C94 Ti4 C83 90.82(9)
C91 Ti4 C83 105.75(9)
C84 Ti4 C83 33.03(9)
C82 Ti4 C83 33.36(9)
C85 Ti4 C83 54.91(9)
N8 Ti4 C81 109.93(8)
N7 Ti4 C81 73.65(8)
C95 Ti4 C81 122.41(9)
C94 Ti4 C81 145.15(9)
C91 Ti4 C81 122.60(9)
C84 Ti4 C81 55.09(9)
C82 Ti4 C81 33.21(9)
C85 Ti4 C81 33.05(9)
C83 Ti4 C81 54.76(9)
N8 Ti4 C92 89.95(8)
N7 Ti4 C92 81.84(9)
C95 Ti4 C92 55.69(9)
C94 Ti4 C92 55.70(10)
C91 Ti4 C92 33.75(8)
C84 Ti4 C92 155.69(10)
C82 Ti4 C92 131.41(9)
C85 Ti4 C92 168.95(9)
C83 Ti4 C92 136.01(9)
C81 Ti4 C92 146.08(9)
N8 Ti4 C93 72.72(8)
N7 Ti4 C93 107.09(9)
C95 Ti4 C93 55.02(8)
C94 Ti4 C93 33.22(9)
C91 Ti4 C93 55.02(8)
C84 Ti4 C93 125.40(9)
C82 Ti4 C93 144.33(9)
C85 Ti4 C93 148.91(9)
C83 Ti4 C93 123.92(9)
C81 Ti4 C93 177.35(9)
C92 Ti4 C93 32.71(9)
C1 N1 N2 125.2(2)
C1 N1 Ti1 151.61(17)
N2 N1 Ti1 70.68(11)
C6 N2 N1 125.76(19)
C6 N2 Ti1 152.63(17)
N1 N2 Ti1 70.51(12)
C9 N3 C8 113.2(2)
C9 N3 Ti2 124.72(15)
C8 N3 Ti2 121.31(17)
C15 N4 C11 113.5(2)
C15 N4 Ti2 125.22(15)
C11 N4 Ti2 121.00(16)
C13 N5 N6 125.21(19)
C13 N5 Ti3 151.13(18)
N6 N5 Ti3 70.61(11)
C16 N6 N5 125.5(2)
C16 N6 Ti3 152.16(16)
N5 N6 Ti3 70.53(12)
C19 N7 C18 113.2(2)
C19 N7 Ti4 124.65(17)
C18 N7 Ti4 121.70(17)
C4 N8 C3 114.1(2)
C4 N8 Ti4 124.83(17)
C3 N8 Ti4 120.58(17)
N1 C1 C5 127.7(2)
N1 C1 C2 118.6(2)
C5 C1 C2 113.6(2)
C3 C2 C1 121.3(2)
C2 C3 N8 124.9(2)
N8 C4 C5 125.5(2)
C4 C5 C1 120.2(2)
N2 C6 C7 118.8(2)
N2 C6 C10 127.8(2)
C7 C6 C10 113.3(2)
C8 C7 C6 121.2(2)
C7 C8 N3 125.6(2)
N3 C9 C10 125.6(2)
C9 C10 C6 120.8(2)
C12 C11 N4 125.2(2)
C11 C12 C13 121.0(2)
N5 C13 C12 118.5(2)
N5 C13 C14 127.5(2)
C12 C13 C14 113.9(2)
C15 C14 C13 119.9(2)
N4 C15 C14 126.0(2)
N6 C16 C20 128.2(2)
N6 C16 C17 118.4(2)
C20 C16 C17 113.4(2)
C18 C17 C16 121.2(2)
C17 C18 N7 125.5(2)
N7 C19 C20 126.2(2)
C19 C20 C16 120.3(2)
C22 C21 C25 108.0(3)
C22 C21 C26 124.7(3)
C25 C21 C26 126.9(3)
C22 C21 Ti1 75.35(17)
C25 C21 Ti1 74.05(16)
C26 C21 Ti1 122.2(2)
C23 C22 C21 108.3(3)
C23 C22 C27 126.2(3)
C21 C22 C27 123.9(3)
C23 C22 Ti1 73.36(16)
C21 C22 Ti1 70.54(16)
C27 C22 Ti1 133.3(2)
C22 C23 C24 107.9(3)
C22 C23 C28 127.6(3)
C24 C23 C28 123.8(3)
C22 C23 Ti1 73.09(16)
C24 C23 Ti1 72.32(15)
C28 C23 Ti1 128.3(2)
C23 C24 C25 108.3(3)
C23 C24 C29 124.4(3)
C25 C24 C29 126.9(3)
C23 C24 Ti1 73.97(16)
C25 C24 Ti1 72.44(16)
C29 C24 Ti1 125.4(2)
C21 C25 C24 107.5(2)
C21 C25 C30 127.7(3)
C24 C25 C30 124.6(3)
C21 C25 Ti1 71.56(16)
C24 C25 Ti1 73.38(16)
C30 C25 Ti1 124.17(19)
C32 C31 C35 108.2(3)
C32 C31 C36 124.0(4)
C35 C31 C36 126.1(4)
C32 C31 Ti1 71.98(15)
C35 C31 Ti1 73.40(15)
C36 C31 Ti1 132.0(2)
C31 C32 C33 107.4(3)
C31 C32 C37 127.5(3)
C33 C32 C37 124.6(4)
C31 C32 Ti1 74.19(17)
C33 C32 Ti1 74.67(15)
C37 C32 Ti1 123.3(2)
C34 C33 C32 108.5(3)
C34 C33 C38 123.6(3)
C32 C33 C38 127.6(3)
C34 C33 Ti1 73.96(17)
C32 C33 Ti1 71.32(16)
C38 C33 Ti1 125.3(2)
C33 C34 C35 109.3(3)
C33 C34 C39 127.7(3)
C35 C34 C39 122.7(4)
C33 C34 Ti1 73.31(17)
C35 C34 Ti1 72.81(16)
C39 C34 Ti1 124.43(19)
C34 C35 C31 106.4(3)
C34 C35 C40 126.8(3)
C31 C35 C40 126.1(3)
C34 C35 Ti1 73.62(16)
C31 C35 Ti1 72.42(16)
C40 C35 Ti1 126.8(2)
C42 C41 C45 108.0(2)
C42 C41 C46 125.1(3)
C45 C41 C46 126.1(3)
C42 C41 Ti2 74.49(15)
C45 C41 Ti2 71.55(15)
C46 C41 Ti2 127.46(18)
C41 C42 C43 108.1(3)
C41 C42 C47 127.0(3)
C43 C42 C47 124.0(2)
C41 C42 Ti2 72.73(15)
C43 C42 Ti2 69.94(15)
C47 C42 Ti2 131.16(18)
C44 C43 C42 107.8(2)
C44 C43 C48 127.4(3)
C42 C43 C48 124.0(3)
C44 C43 Ti2 73.78(15)
C42 C43 Ti2 76.75(15)
C48 C43 Ti2 123.26(19)
C43 C44 C45 107.9(2)
C43 C44 C49 125.6(2)
C45 C44 C49 123.0(3)
C43 C44 Ti2 72.40(15)
C45 C44 Ti2 73.20(15)
C49 C44 Ti2 136.7(2)
C41 C45 C44 107.8(2)
C41 C45 C50 126.3(3)
C44 C45 C50 123.4(3)
C41 C45 Ti2 75.06(15)
C44 C45 Ti2 73.04(15)
C50 C45 Ti2 131.9(2)
C52 C51 C55 107.6(2)
C52 C51 C56 123.3(3)
C55 C51 C56 126.9(3)
C52 C51 Ti2 72.90(15)
C55 C51 Ti2 73.98(14)
C56 C51 Ti2 132.0(2)
C51 C52 C53 108.7(2)
C51 C52 C57 123.1(3)
C53 C52 C57 125.0(3)
C51 C52 Ti2 73.91(16)
C53 C52 Ti2 72.59(15)
C57 C52 Ti2 135.9(2)
C54 C53 C52 107.2(2)
C54 C53 C58 126.1(2)
C52 C53 C58 126.2(3)
C54 C53 Ti2 75.54(17)
C52 C53 Ti2 73.61(16)
C58 C53 Ti2 123.4(2)
C55 C54 C53 109.0(2)
C55 C54 C59 125.7(3)
C53 C54 C59 124.6(3)
C55 C54 Ti2 73.30(16)
C53 C54 Ti2 71.30(16)
C59 C54 Ti2 128.78(18)
C54 C55 C51 107.4(3)
C54 C55 C60 126.6(3)
C51 C55 C60 125.4(3)
C54 C55 Ti2 73.86(15)
C51 C55 Ti2 72.38(15)
C60 C55 Ti2 126.2(2)
C62 C61 C65 107.3(2)
C62 C61 C66 126.3(3)
C65 C61 C66 126.1(2)
C62 C61 Ti3 74.74(15)
C65 C61 Ti3 73.84(16)
C66 C61 Ti3 121.8(2)
C63 C62 C61 108.5(2)
C63 C62 C67 125.8(3)
C61 C62 C67 125.6(3)
C63 C62 Ti3 73.18(15)
C61 C62 Ti3 71.14(14)
C67 C62 Ti3 125.3(2)
C62 C63 C64 108.6(2)
C62 C63 C68 126.5(3)
C64 C63 C68 124.6(3)
C62 C63 Ti3 73.41(15)
C64 C63 Ti3 72.52(15)
C68 C63 Ti3 124.85(19)
C63 C64 C65 107.4(3)
C63 C64 C69 125.2(3)
C65 C64 C69 126.8(3)
C63 C64 Ti3 73.60(17)
C65 C64 Ti3 72.78(17)
C69 C64 Ti3 126.5(2)
C61 C65 C64 108.2(2)
C61 C65 C70 124.2(3)
C64 C65 C70 125.8(3)
C61 C65 Ti3 71.83(15)
C64 C65 Ti3 73.07(16)
C70 C65 Ti3 132.76(19)
C72 C71 C75 108.0(3)
C72 C71 C76 125.3(3)
C75 C71 C76 126.3(3)
C72 C71 Ti3 75.43(16)
C75 C71 Ti3 73.51(15)
C76 C71 Ti3 122.8(2)
C71 C72 C73 108.3(3)
C71 C72 C77 123.2(3)
C73 C72 C77 126.9(3)
C71 C72 Ti3 70.83(14)
C73 C72 Ti3 73.52(15)
C77 C72 Ti3 132.6(2)
C72 C73 C74 107.5(3)
C72 C73 C78 127.1(3)
C74 C73 C78 124.5(3)
C72 C73 Ti3 73.01(14)
C74 C73 Ti3 71.99(15)
C78 C73 Ti3 128.8(2)
C75 C74 C73 108.1(3)
C75 C74 C79 126.2(3)
C73 C74 C79 125.3(3)
C75 C74 Ti3 72.30(16)
C73 C74 Ti3 74.32(16)
C79 C74 Ti3 125.27(19)
C74 C75 C71 108.0(3)
C74 C75 C80 125.4(3)
C71 C75 C80 126.4(3)
C74 C75 Ti3 73.81(16)
C71 C75 Ti3 72.27(16)
C80 C75 Ti3 124.12(18)
C85 C81 C82 108.0(2)
C85 C81 C86 127.7(3)
C82 C81 C86 123.5(2)
C85 C81 Ti4 72.39(13)
C82 C81 Ti4 72.31(13)
C86 C81 Ti4 128.84(18)
C81 C82 C83 107.5(2)
C81 C82 C87 124.6(3)
C83 C82 C87 126.8(3)
C81 C82 Ti4 74.48(13)
C83 C82 Ti4 74.02(14)
C87 C82 Ti4 126.25(19)
C84 C83 C82 108.4(2)
C84 C83 C88 122.5(3)
C82 C83 C88 126.1(2)
C84 C83 Ti4 72.68(15)
C82 C83 Ti4 72.62(15)
C88 C83 Ti4 136.08(18)
C83 C84 C85 107.8(2)
C83 C84 C89 123.0(3)
C85 C84 C89 126.5(3)
C83 C84 Ti4 74.29(16)
C85 C84 Ti4 73.38(15)
C89 C84 Ti4 133.07(18)
C81 C85 C84 108.2(2)
C81 C85 C90 125.6(3)
C84 C85 C90 125.4(3)
C81 C85 Ti4 74.56(14)
C84 C85 Ti4 73.17(15)
C90 C85 Ti4 125.97(17)
C95 C91 C92 107.9(2)
C95 C91 C96 123.9(2)
C92 C91 C96 126.0(3)
C95 C91 Ti4 72.61(15)
C92 C91 Ti4 75.27(15)
C96 C91 Ti4 131.17(17)
C93 C92 C91 107.2(2)
C93 C92 C97 125.3(2)
C91 C92 C97 126.9(3)
C93 C92 Ti4 74.37(15)
C91 C92 Ti4 70.98(14)
C97 C92 Ti4 126.97(18)
C92 C93 C94 109.1(2)
C92 C93 C98 126.2(3)
C94 C93 C98 124.0(3)
C92 C93 Ti4 72.92(14)
C94 C93 Ti4 70.29(13)
C98 C93 Ti4 130.07(18)
C93 C94 C95 107.1(3)
C93 C94 C99 125.8(2)
C95 C94 C99 126.5(3)
C93 C94 Ti4 76.49(15)
C95 C94 Ti4 72.68(14)
C99 C94 Ti4 123.15(19)
C91 C95 C94 108.6(2)
C91 C95 C100 122.5(3)
C94 C95 C100 125.9(3)
C91 C95 Ti4 73.67(15)
C94 C95 Ti4 73.33(14)
C100 C95 Ti4 134.86(18)
C102 C101 C106 119.0(3)
C103 C102 C101 121.1(3)
C102 C103 C104 119.8(4)
C105 C104 C103 120.9(4)
C104 C105 C106 120.1(4)
C105 C106 C101 119.2(4)
C112 C107 C108 120.1(4)
C109 C108 C107 121.7(4)
C108 C109 C110 118.9(4)
C109 C110 C111 119.2(4)
C112 C111 C110 119.0(4)
C107 C112 C111 121.1(4)
C14A C13A C18A 120.0
C13A C14A C15A 120.0
C16A C15A C14A 120.0
C17A C16A C15A 120.0
C16A C17A C18A 120.0
C17A C18A C13A 120.0
C14B C13B C18B 120.0
C13B C14B C15B 120.0
C16B C15B C14B 120.0
C15B C16B C17B 120.0
C16B C17B C18B 120.0
C17B C18B C13B 120.0
C120 C119 C124 119.8(4)
C119 C120 C121 119.8(4)
C120 C121 C122 119.4(4)
C123 C122 C121 121.4(4)
C122 C123 C124 119.9(4)
C123 C124 C119 119.7(4)
C130 C125 C126 120.5(6)
C127 C126 C125 120.2(6)
C128 C127 C126 119.9(5)
C127 C128 C129 120.8(6)
C130 C129 C128 120.4(6)
C125 C130 C129 118.1(6)
C32A C31A C36A 120.0
C31A C32A C33A 120.0
C34A C33A C32A 120.0
C33A C34A C35A 120.0
C36A C35A C34A 120.0
C35A C36A C31A 120.0
C32B C31B C36B 120.0
C31B C32B C33B 120.0
C34B C33B C32B 120.0
C33B C34B C35B 120.0
C36B C35B C34B 120.0
C35B C36B C31B 120.0
C38A C37A C42A 120.0
C37A C38A C39A 120.0
C38A C39A C40A 120.0
C41A C40A C39A 120.0
C40A C41A C42A 120.0
C41A C42A C37A 120.0
C38B C37B C42B 120.0
C39B C38B C37B 120.0
C40B C39B C38B 120.0
C41B C40B C39B 120.0
C40B C41B C42B 120.0
C41B C42B C37B 120.0
C44A C43A C48A 120.0
C43A C44A C45A 120.0
C46A C45A C44A 120.0
C47A C46A C45A 120.0
C48A C47A C46A 120.0
C47A C48A C43A 120.0
C44B C43B C48B 120.0
C43B C44B C45B 120.0
C44B C45B C46B 120.0
C47B C46B C45B 120.0
C48B C47B C46B 120.0
C47B C48B C43B 120.0
C154 C149 C150 119.9(5)
C151 C150 C149 119.8(4)
C150 C151 C152 120.2(4)
C151 C152 C153 119.4(5)
C154 C153 C152 119.4(4)
C153 C154 C149 121.3(4)
C56A C55A C60A 120.0
C57A C56A C55A 120.0
C58A C57A C56A 120.0
C57A C58A C59A 120.0
C60A C59A C58A 120.0
C59A C60A C55A 120.0
C56B C55B C60B 120.0
C57B C56B C55B 120.0
C58B C57B C56B 120.0
C57B C58B C59B 120.0
C58B C59B C60B 120.0
C59B C60B C55B 120.0

loop_
_geom_bond_atom_site_label_1
_geom_bond_atom_site_label_2
_geom_bond_distance
Ti1 N1 2.1136(19)
Ti1 N2 2.116(2)
Ti1 C21 2.387(3)
Ti1 C32 2.397(3)
Ti1 C25 2.419(3)
Ti1 C31 2.425(3)
Ti1 C24 2.431(3)
Ti1 C35 2.438(3)
Ti1 C33 2.440(3)
Ti1 C34 2.449(3)
Ti1 C22 2.449(3)
Ti1 C23 2.453(3)
Ti2 N4 2.2382(19)
Ti2 N3 2.251(2)
Ti2 C43 2.432(3)
Ti2 C53 2.448(3)
Ti2 C44 2.449(3)
Ti2 C45 2.452(3)
Ti2 C52 2.461(3)
Ti2 C51 2.474(3)
Ti2 C55 2.495(3)
Ti2 C41 2.497(3)
Ti2 C54 2.502(3)
Ti2 C42 2.520(3)
Ti3 N5 2.112(2)
Ti3 N6 2.113(2)
Ti3 C71 2.394(3)
Ti3 C61 2.400(3)
Ti3 C75 2.410(3)
Ti3 C65 2.426(3)
Ti3 C74 2.429(3)
Ti3 C64 2.430(3)
Ti3 C63 2.444(3)
Ti3 C62 2.447(2)
Ti3 C72 2.453(2)
Ti3 C73 2.459(3)
Ti4 N8 2.243(2)
Ti4 N7 2.255(2)
Ti4 C95 2.435(3)
Ti4 C94 2.444(2)
Ti4 C91 2.449(3)
Ti4 C84 2.471(3)
Ti4 C82 2.474(2)
Ti4 C85 2.474(2)
Ti4 C83 2.492(3)
Ti4 C81 2.502(2)
Ti4 C92 2.505(3)
Ti4 C93 2.524(2)
N1 C1 1.332(3)
N1 N2 1.405(3)
N2 C6 1.329(3)
N3 C9 1.365(3)
N3 C8 1.371(3)
N4 C15 1.357(3)
N4 C11 1.372(3)
N5 C13 1.336(3)
N5 N6 1.405(3)
N6 C16 1.331(3)
N7 C19 1.365(3)
N7 C18 1.369(3)
N8 C4 1.360(3)
N8 C3 1.364(3)
C1 C5 1.431(4)
C1 C2 1.433(4)
C2 C3 1.363(3)
C4 C5 1.375(3)
C6 C7 1.431(4)
C6 C10 1.433(3)
C7 C8 1.359(4)
C9 C10 1.371(4)
C11 C12 1.362(3)
C12 C13 1.431(4)
C13 C14 1.433(3)
C14 C15 1.374(3)
C16 C20 1.435(3)
C16 C17 1.439(3)
C17 C18 1.364(4)
C19 C20 1.372(4)
C21 C22 1.420(4)
C21 C25 1.421(4)
C21 C26 1.509(5)
C22 C23 1.414(5)
C22 C27 1.510(4)
C23 C24 1.417(4)
C23 C28 1.511(4)
C24 C25 1.426(4)
C24 C29 1.501(5)
C25 C30 1.501(4)
C31 C32 1.403(5)
C31 C35 1.429(4)
C31 C36 1.505(4)
C32 C33 1.415(4)
C32 C37 1.514(5)
C33 C34 1.378(5)
C33 C38 1.507(5)
C34 C35 1.411(4)
C34 C39 1.517(4)
C35 C40 1.501(5)
C41 C42 1.416(4)
C41 C45 1.423(4)
C41 C46 1.510(4)
C42 C43 1.422(4)
C42 C47 1.497(4)
C43 C44 1.420(4)
C43 C48 1.502(4)
C44 C45 1.423(4)
C44 C49 1.515(4)
C45 C50 1.520(4)
C51 C52 1.409(4)
C51 C55 1.438(4)
C51 C56 1.512(4)
C52 C53 1.427(4)
C52 C57 1.516(4)
C53 C54 1.414(4)
C53 C58 1.511(4)
C54 C55 1.413(4)
C54 C59 1.506(4)
C55 C60 1.507(4)
C61 C62 1.423(4)
C61 C65 1.425(4)
C61 C66 1.518(4)
C62 C63 1.406(4)
C62 C67 1.504(4)
C63 C64 1.420(4)
C63 C68 1.510(4)
C64 C65 1.426(4)
C64 C69 1.502(4)
C65 C70 1.511(4)
C71 C72 1.407(4)
C71 C75 1.413(5)
C71 C76 1.509(5)
C72 C73 1.414(5)
C72 C77 1.513(4)
C73 C74 1.417(4)
C73 C78 1.504(4)
C74 C75 1.410(4)
C74 C79 1.495(5)
C75 C80 1.502(4)
C81 C85 1.416(4)
C81 C82 1.422(4)
C81 C86 1.505(4)
C82 C83 1.426(4)
C82 C87 1.503(4)
C83 C84 1.411(4)
C83 C88 1.511(4)
C84 C85 1.423(4)
C84 C89 1.508(4)
C85 C90 1.510(4)
C91 C95 1.416(4)
C91 C92 1.439(4)
C91 C96 1.509(4)
C92 C93 1.416(4)
C92 C97 1.492(4)
C93 C94 1.422(4)
C93 C98 1.513(3)
C94 C95 1.426(4)
C94 C99 1.500(4)
C95 C100 1.499(4)
C101 C102 1.375(5)
C101 C106 1.404(5)
C102 C103 1.358(5)
C103 C104 1.371(6)
C104 C105 1.362(6)
C105 C106 1.382(5)
C107 C112 1.353(6)
C107 C108 1.363(6)
C108 C109 1.356(6)
C109 C110 1.399(6)
C110 C111 1.408(7)
C111 C112 1.365(6)
C13A C14A 1.3900
C13A C18A 1.3900
C14A C15A 1.3900
C15A C16A 1.3900
C16A C17A 1.3900
C17A C18A 1.3900
C13B C14B 1.3900
C13B C18B 1.3900
C14B C15B 1.3900
C15B C16B 1.3900
C16B C17B 1.3900
C17B C18B 1.3900
C119 C120 1.374(6)
C119 C124 1.394(6)
C120 C121 1.376(5)
C121 C122 1.381(6)
C122 C123 1.345(6)
C123 C124 1.376(6)
C125 C130 1.348(9)
C125 C126 1.404(9)
C126 C127 1.335(8)
C127 C128 1.326(8)
C128 C129 1.389(9)
C129 C130 1.362(9)
C31A C32A 1.3900
C31A C36A 1.3900
C32A C33A 1.3900
C33A C34A 1.3900
C34A C35A 1.3900
C35A C36A 1.3900
C31B C32B 1.3900
C31B C36B 1.3900
C32B C33B 1.3900
C33B C34B 1.3900
C34B C35B 1.3900
C35B C36B 1.3900
C37A C38A 1.3900
C37A C42A 1.3900
C38A C39A 1.3900
C39A C40A 1.3900
C40A C41A 1.3900
C41A C42A 1.3900
C37B C38B 1.3900
C37B C42B 1.3900
C38B C39B 1.3900
C39B C40B 1.3900
C40B C41B 1.3900
C41B C42B 1.3900
C43A C44A 1.3900
C43A C48A 1.3900
C44A C45A 1.3900
C45A C46A 1.3900
C46A C47A 1.3900
C47A C48A 1.3900
C43B C44B 1.3900
C43B C48B 1.3900
C44B C45B 1.3900
C45B C46B 1.3900
C46B C47B 1.3900
C47B C48B 1.3900
C149 C154 1.348(6)
C149 C150 1.367(6)
C150 C151 1.361(7)
C151 C152 1.366(7)
C152 C153 1.382(7)
C153 C154 1.346(6)
C55A C56A 1.3900
C55A C60A 1.3900
C56A C57A 1.3900
C57A C58A 1.3900
C58A C59A 1.3900
C59A C60A 1.3900
C55B C56B 1.3900
C55B C60B 1.3900
C56B C57B 1.3900
C57B C58B 1.3900
C58B C59B 1.3900
C59B C60B 1.3900

loop_
_geom_torsion_atom_site_label_1
_geom_torsion_atom_site_label_2
_geom_torsion_atom_site_label_3
_geom_torsion_atom_site_label_4
_geom_torsion
N2 Ti1 N1 C1 -129.5(4)
C21 Ti1 N1 C1 98.9(4)
C32 Ti1 N1 C1 -71.8(4)
C25 Ti1 N1 C1 129.7(4)
C31 Ti1 N1 C1 -37.9(5)
C24 Ti1 N1 C1 155.7(4)
C35 Ti1 N1 C1 -7.9(4)
C33 Ti1 N1 C1 -57.5(4)
C34 Ti1 N1 C1 -24.7(4)
C22 Ti1 N1 C1 101.6(4)
C23 Ti1 N1 C1 144.8(4)
C21 Ti1 N1 N2 -131.69(14)
C32 Ti1 N1 N2 57.62(15)
C25 Ti1 N1 N2 -100.87(14)
C31 Ti1 N1 N2 91.54(19)
C24 Ti1 N1 N2 -74.85(14)
C35 Ti1 N1 N2 121.56(14)
C33 Ti1 N1 N2 71.99(14)
C34 Ti1 N1 N2 104.77(14)
C22 Ti1 N1 N2 -128.91(14)
C23 Ti1 N1 N2 -85.79(17)
C1 N1 N2 C6 -51.7(3)
Ti1 N1 N2 C6 155.0(2)
C1 N1 N2 Ti1 153.3(2)
N1 Ti1 N2 C6 -131.7(4)
C21 Ti1 N2 C6 -75.0(4)
C32 Ti1 N2 C6 96.7(4)
C25 Ti1 N2 C6 -58.4(4)
C31 Ti1 N2 C6 102.4(4)
C24 Ti1 N2 C6 -24.2(4)
C35 Ti1 N2 C6 146.2(4)
C33 Ti1 N2 C6 126.0(4)
C34 Ti1 N2 C6 152.7(4)
C22 Ti1 N2 C6 -43.6(4)
C23 Ti1 N2 C6 -10.2(4)
C21 Ti1 N2 N1 56.65(15)
C32 Ti1 N2 N1 -131.62(14)
C25 Ti1 N2 N1 73.30(14)
C31 Ti1 N2 N1 -125.97(14)
C24 Ti1 N2 N1 107.50(14)
C35 Ti1 N2 N1 -82.17(16)
C33 Ti1 N2 N1 -102.29(14)
C34 Ti1 N2 N1 -75.64(13)
C22 Ti1 N2 N1 88.08(18)
C23 Ti1 N2 N1 121.47(14)
N4 Ti2 N3 C9 37.90(19)
C43 Ti2 N3 C9 -98.3(2)
C53 Ti2 N3 C9 128.54(19)
C44 Ti2 N3 C9 -90.2(2)
C45 Ti2 N3 C9 -49.1(2)
C52 Ti2 N3 C9 168.35(18)
C51 Ti2 N3 C9 160.6(2)
C55 Ti2 N3 C9 127.6(2)
C41 Ti2 N3 C9 -42.8(2)
C54 Ti2 N3 C9 108.1(2)
C42 Ti2 N3 C9 -70.4(2)
N4 Ti2 N3 C8 -153.0(2)
C43 Ti2 N3 C8 70.8(2)
C53 Ti2 N3 C8 -62.4(2)
C44 Ti2 N3 C8 78.9(2)
C45 Ti2 N3 C8 120.0(2)
C52 Ti2 N3 C8 -22.6(2)
C51 Ti2 N3 C8 -30.4(2)
C55 Ti2 N3 C8 -63.3(2)
C41 Ti2 N3 C8 126.3(2)
C54 Ti2 N3 C8 -82.8(2)
C42 Ti2 N3 C8 98.7(2)
N3 Ti2 N4 C15 31.5(2)
C43 Ti2 N4 C15 117.9(2)
C53 Ti2 N4 C15 -106.9(2)
C44 Ti2 N4 C15 159.9(2)
C45 Ti2 N4 C15 155.6(2)
C52 Ti2 N4 C15 -95.1(2)
C51 Ti2 N4 C15 -54.8(2)
C55 Ti2 N4 C15 -51.7(2)
C41 Ti2 N4 C15 123.6(2)
C54 Ti2 N4 C15 -81.1(2)
C42 Ti2 N4 C15 101.9(2)
N3 Ti2 N4 C11 -155.3(2)
C43 Ti2 N4 C11 -68.9(2)
C53 Ti2 N4 C11 66.3(2)
C44 Ti2 N4 C11 -26.9(2)
C45 Ti2 N4 C11 -31.2(2)
C52 Ti2 N4 C11 78.1(2)
C51 Ti2 N4 C11 118.4(2)
C55 Ti2 N4 C11 121.5(2)
C41 Ti2 N4 C11 -63.2(2)
C54 Ti2 N4 C11 92.1(2)
C42 Ti2 N4 C11 -84.9(2)
N6 Ti3 N5 C13 -128.9(4)
C71 Ti3 N5 C13 99.6(3)
C61 Ti3 N5 C13 -71.6(4)
C75 Ti3 N5 C13 130.3(4)
C65 Ti3 N5 C13 -35.2(4)
C74 Ti3 N5 C13 156.1(3)
C64 Ti3 N5 C13 -7.1(4)
C63 Ti3 N5 C13 -24.9(3)
C62 Ti3 N5 C13 -58.3(3)
C72 Ti3 N5 C13 102.4(3)
C73 Ti3 N5 C13 145.2(3)
C71 Ti3 N5 N6 -131.49(14)
C61 Ti3 N5 N6 57.22(16)
C75 Ti3 N5 N6 -100.88(14)
C65 Ti3 N5 N6 93.70(18)
C74 Ti3 N5 N6 -75.00(14)
C64 Ti3 N5 N6 121.76(13)
C63 Ti3 N5 N6 103.94(13)
C62 Ti3 N5 N6 70.59(14)
C72 Ti3 N5 N6 -128.71(14)
C73 Ti3 N5 N6 -85.95(16)
C13 N5 N6 C16 -53.3(3)
Ti3 N5 N6 C16 154.1(2)
C13 N5 N6 Ti3 152.6(2)
N5 Ti3 N6 C16 -130.5(4)
C71 Ti3 N6 C16 -73.6(4)
C61 Ti3 N6 C16 96.7(4)
C75 Ti3 N6 C16 -57.2(4)
C65 Ti3 N6 C16 104.0(4)
C74 Ti3 N6 C16 -23.3(4)
C64 Ti3 N6 C16 148.1(3)
C63 Ti3 N6 C16 153.5(4)
C62 Ti3 N6 C16 125.4(4)
C72 Ti3 N6 C16 -42.7(4)
C73 Ti3 N6 C16 -9.4(4)
C71 Ti3 N6 N5 56.85(15)
C61 Ti3 N6 N5 -132.77(13)
C75 Ti3 N6 N5 73.24(14)
C65 Ti3 N6 N5 -125.47(14)
C74 Ti3 N6 N5 107.15(14)
C64 Ti3 N6 N5 -81.38(16)
C63 Ti3 N6 N5 -75.99(13)
C62 Ti3 N6 N5 -104.07(14)
C72 Ti3 N6 N5 87.80(18)
C73 Ti3 N6 N5 121.04(14)
N8 Ti4 N7 C19 36.31(18)
C95 Ti4 N7 C19 165.02(16)
C94 Ti4 N7 C19 122.67(18)
C91 Ti4 N7 C19 159.69(18)
C84 Ti4 N7 C19 -49.5(2)
C82 Ti4 N7 C19 -101.75(18)
C85 Ti4 N7 C19 -46.79(18)
C83 Ti4 N7 C19 -89.53(19)
C81 Ti4 N7 C19 -76.55(18)
C92 Ti4 N7 C19 127.14(18)
C93 Ti4 N7 C19 106.12(18)
N8 Ti4 N7 C18 -152.32(19)
C95 Ti4 N7 C18 -23.6(2)
C94 Ti4 N7 C18 -66.0(2)
C91 Ti4 N7 C18 -28.95(19)
C84 Ti4 N7 C18 121.87(18)
C82 Ti4 N7 C18 69.61(19)
C85 Ti4 N7 C18 124.58(18)
C83 Ti4 N7 C18 81.8(2)
C81 Ti4 N7 C18 94.82(19)
C92 Ti4 N7 C18 -61.49(18)
C93 Ti4 N7 C18 -82.52(19)
N7 Ti4 N8 C4 33.85(19)
C95 Ti4 N8 C4 -94.5(2)
C94 Ti4 N8 C4 -103.62(19)
C91 Ti4 N8 C4 -53.5(2)
C84 Ti4 N8 C4 156.36(19)
C82 Ti4 N8 C4 125.41(19)
C85 Ti4 N8 C4 123.5(2)
C83 Ti4 N8 C4 164.15(17)
C81 Ti4 N8 C4 103.98(19)
C92 Ti4 N8 C4 -47.95(19)
C93 Ti4 N8 C4 -76.19(19)
N7 Ti4 N8 C3 -155.01(19)
C95 Ti4 N8 C3 76.7(2)
C94 Ti4 N8 C3 67.52(19)
C91 Ti4 N8 C3 117.64(19)
C84 Ti4 N8 C3 -32.51(19)
C82 Ti4 N8 C3 -63.5(2)
C85 Ti4 N8 C3 -65.37(19)
C83 Ti4 N8 C3 -24.7(2)
C81 Ti4 N8 C3 -84.88(19)
C92 Ti4 N8 C3 123.19(19)
C93 Ti4 N8 C3 94.95(19)
N2 N1 C1 C5 -1.0(4)
Ti1 N1 C1 C5 115.9(4)
N2 N1 C1 C2 179.8(2)
Ti1 N1 C1 C2 -63.3(5)
N1 C1 C2 C3 -175.4(2)
C5 C1 C2 C3 5.2(3)
C1 C2 C3 N8 -0.9(4)
C4 N8 C3 C2 -4.3(4)
Ti4 N8 C3 C2 -176.4(2)
C3 N8 C4 C5 5.1(3)
Ti4 N8 C4 C5 176.77(18)
N8 C4 C5 C1 -0.7(4)
N1 C1 C5 C4 176.3(2)
C2 C1 C5 C4 -4.5(3)
N1 N2 C6 C7 -176.8(2)
Ti1 N2 C6 C7 -57.0(5)
N1 N2 C6 C10 2.9(4)
Ti1 N2 C6 C10 122.7(3)
N2 C6 C7 C8 -176.0(2)
C10 C6 C7 C8 4.3(4)
C6 C7 C8 N3 0.2(4)
C9 N3 C8 C7 -4.5(4)
Ti2 N3 C8 C7 -174.8(2)
C8 N3 C9 C10 4.4(4)
Ti2 N3 C9 C10 174.30(19)
N3 C9 C10 C6 0.0(4)
N2 C6 C10 C9 176.0(2)
C7 C6 C10 C9 -4.3(3)
C15 N4 C11 C12 -6.2(4)
Ti2 N4 C11 C12 179.8(2)
N4 C11 C12 C13 1.0(4)
N6 N5 C13 C12 -179.0(2)
Ti3 N5 C13 C12 -63.0(4)
N6 N5 C13 C14 0.3(4)
Ti3 N5 C13 C14 116.3(4)
C11 C12 C13 N5 -175.9(2)
C11 C12 C13 C14 4.6(4)
N5 C13 C14 C15 175.9(2)
C12 C13 C14 C15 -4.7(4)
C11 N4 C15 C14 6.1(4)
Ti2 N4 C15 C14 179.78(19)
C13 C14 C15 N4 -0.7(4)
N5 N6 C16 C20 2.1(4)
Ti3 N6 C16 C20 120.3(3)
N5 N6 C16 C17 -177.1(2)
Ti3 N6 C16 C17 -58.9(4)
N6 C16 C17 C18 -176.2(2)
C20 C16 C17 C18 4.5(3)
C16 C17 C18 N7 -0.7(4)
C19 N7 C18 C17 -3.6(3)
Ti4 N7 C18 C17 -175.87(19)
C18 N7 C19 C20 4.1(3)
Ti4 N7 C19 C20 176.11(17)
N7 C19 C20 C16 -0.3(4)
N6 C16 C20 C19 176.7(2)
C17 C16 C20 C19 -4.0(3)
N1 Ti1 C21 C22 176.01(18)
N2 Ti1 C21 C22 144.40(16)
C32 Ti1 C21 C22 -19.8(3)
C25 Ti1 C21 C22 114.0(3)
C31 Ti1 C21 C22 -33.3(2)
C24 Ti1 C21 C22 76.71(19)
C35 Ti1 C21 C22 -67.58(19)
C33 Ti1 C21 C22 -96.1(3)
C34 Ti1 C21 C22 -97.72(19)
C23 Ti1 C21 C22 36.14(17)
N1 Ti1 C21 C25 62.01(17)
N2 Ti1 C21 C25 30.4(2)
C32 Ti1 C21 C25 -133.8(2)
C31 Ti1 C21 C25 -147.28(17)
C24 Ti1 C21 C25 -37.28(16)
C35 Ti1 C21 C25 178.42(17)
C33 Ti1 C21 C25 150.0(2)
C34 Ti1 C21 C25 148.29(16)
C22 Ti1 C21 C25 -114.0(3)
C23 Ti1 C21 C25 -77.86(19)
N1 Ti1 C21 C26 -61.9(3)
N2 Ti1 C21 C26 -93.5(3)
C32 Ti1 C21 C26 102.3(3)
C25 Ti1 C21 C26 -123.9(3)
C31 Ti1 C21 C26 88.8(3)
C24 Ti1 C21 C26 -161.2(3)
C35 Ti1 C21 C26 54.5(3)
C33 Ti1 C21 C26 26.0(4)
C34 Ti1 C21 C26 24.4(3)
C22 Ti1 C21 C26 122.1(3)
C23 Ti1 C21 C26 158.2(3)
C25 C21 C22 C23 3.3(3)
C26 C21 C22 C23 176.6(3)
Ti1 C21 C22 C23 -64.1(2)
C25 C21 C22 C27 -162.9(3)
C26 C21 C22 C27 10.3(5)
Ti1 C21 C22 C27 129.7(3)
C25 C21 C22 Ti1 67.46(19)
C26 C21 C22 Ti1 -119.3(3)
N1 Ti1 C22 C23 111.97(18)
N2 Ti1 C22 C23 60.8(2)
C21 Ti1 C22 C23 116.9(2)
C32 Ti1 C22 C23 -74.41(19)
C25 Ti1 C22 C23 78.62(19)
C31 Ti1 C22 C23 -92.74(18)
C24 Ti1 C22 C23 37.16(17)
C35 Ti1 C22 C23 -126.79(18)
C33 Ti1 C22 C23 -102.9(2)
C34 Ti1 C22 C23 -138.27(17)
N1 Ti1 C22 C21 -5.0(2)
N2 Ti1 C22 C21 -56.1(2)
C32 Ti1 C22 C21 168.66(17)
C25 Ti1 C22 C21 -38.32(17)
C31 Ti1 C22 C21 150.33(19)
C24 Ti1 C22 C21 -79.78(19)
C35 Ti1 C22 C21 116.27(18)
C33 Ti1 C22 C21 140.2(2)
C34 Ti1 C22 C21 104.79(18)
C23 Ti1 C22 C21 -116.9(2)
N1 Ti1 C22 C27 -123.7(3)
N2 Ti1 C22 C27 -174.8(3)
C21 Ti1 C22 C27 -118.7(4)
C32 Ti1 C22 C27 50.0(4)
C25 Ti1 C22 C27 -157.0(4)
C31 Ti1 C22 C27 31.6(4)
C24 Ti1 C22 C27 161.5(4)
C35 Ti1 C22 C27 -2.4(4)
C33 Ti1 C22 C27 21.5(4)
C34 Ti1 C22 C27 -13.9(4)
C23 Ti1 C22 C27 124.4(4)
C21 C22 C23 C24 -2.1(3)
C27 C22 C23 C24 163.7(3)
Ti1 C22 C23 C24 -64.4(2)
C21 C22 C23 C28 -172.1(3)
C27 C22 C23 C28 -6.2(5)
Ti1 C22 C23 C28 125.6(3)
C21 C22 C23 Ti1 62.3(2)
C27 C22 C23 Ti1 -131.9(3)
N1 Ti1 C23 C22 -95.95(19)
N2 Ti1 C23 C22 -141.43(16)
C21 Ti1 C23 C22 -36.76(17)
C32 Ti1 C23 C22 116.70(18)
C25 Ti1 C23 C22 -78.26(19)
C31 Ti1 C23 C22 85.76(19)
C24 Ti1 C23 C22 -115.7(3)
C35 Ti1 C23 C22 57.89(19)
C33 Ti1 C23 C22 117.5(2)
C34 Ti1 C23 C22 66.8(2)
N1 Ti1 C23 C24 19.7(3)
N2 Ti1 C23 C24 -25.8(2)
C21 Ti1 C23 C24 78.9(2)
C32 Ti1 C23 C24 -127.6(2)
C25 Ti1 C23 C24 37.42(19)
C31 Ti1 C23 C24 -158.6(2)
C35 Ti1 C23 C24 173.57(19)
C33 Ti1 C23 C24 -126.8(2)
C34 Ti1 C23 C24 -177.47(19)
C22 Ti1 C23 C24 115.7(3)
N1 Ti1 C23 C28 139.2(3)
N2 Ti1 C23 C28 93.7(3)
C21 Ti1 C23 C28 -161.6(3)
C32 Ti1 C23 C28 -8.2(3)
C25 Ti1 C23 C28 156.9(4)
C31 Ti1 C23 C28 -39.1(3)
C24 Ti1 C23 C28 119.4(4)
C35 Ti1 C23 C28 -67.0(3)
C33 Ti1 C23 C28 -7.4(4)
C34 Ti1 C23 C28 -58.0(4)
C22 Ti1 C23 C28 -124.9(4)
C22 C23 C24 C25 0.1(3)
C28 C23 C24 C25 170.5(3)
Ti1 C23 C24 C25 -64.81(19)
C22 C23 C24 C29 -172.8(3)
C28 C23 C24 C29 -2.4(5)
Ti1 C23 C24 C29 122.2(3)
C22 C23 C24 Ti1 64.9(2)
C28 C23 C24 Ti1 -124.6(3)
N1 Ti1 C24 C23 -165.15(19)
N2 Ti1 C24 C23 157.6(2)
C21 Ti1 C24 C23 -78.2(2)
C32 Ti1 C24 C23 64.3(2)
C25 Ti1 C24 C23 -115.7(3)
C31 Ti1 C24 C23 24.9(2)
C35 Ti1 C24 C23 -10.0(3)
C33 Ti1 C24 C23 96.6(2)
C34 Ti1 C24 C23 19.5(15)
C22 Ti1 C24 C23 -36.96(19)
N1 Ti1 C24 C25 -49.46(18)
N2 Ti1 C24 C25 -86.72(17)
C21 Ti1 C24 C25 37.51(17)
C32 Ti1 C24 C25 179.95(17)
C31 Ti1 C24 C25 140.57(18)
C35 Ti1 C24 C25 105.7(2)
C33 Ti1 C24 C25 -147.74(18)
C34 Ti1 C24 C25 135.2(14)
C22 Ti1 C24 C25 78.73(19)
C23 Ti1 C24 C25 115.7(3)
N1 Ti1 C24 C29 73.7(3)
N2 Ti1 C24 C29 36.5(3)
C21 Ti1 C24 C29 160.7(3)
C32 Ti1 C24 C29 -56.8(3)
C25 Ti1 C24 C29 123.2(3)
C31 Ti1 C24 C29 -96.2(3)
C35 Ti1 C24 C29 -131.1(3)
C33 Ti1 C24 C29 -24.5(4)
C34 Ti1 C24 C29 -101.6(14)
C22 Ti1 C24 C29 -158.1(3)
C23 Ti1 C24 C29 -121.1(4)
C22 C21 C25 C24 -3.2(3)
C26 C21 C25 C24 -176.3(3)
Ti1 C21 C25 C24 65.10(19)
C22 C21 C25 C30 172.3(3)
C26 C21 C25 C30 -0.7(5)
Ti1 C21 C25 C30 -119.4(3)
C22 C21 C25 Ti1 -68.3(2)
C26 C21 C25 Ti1 118.6(3)
C23 C24 C25 C21 1.9(3)
C29 C24 C25 C21 174.6(3)
Ti1 C24 C25 C21 -63.90(19)
C23 C24 C25 C30 -173.8(3)
C29 C24 C25 C30 -1.1(5)
Ti1 C24 C25 C30 120.4(3)
C23 C24 C25 Ti1 65.8(2)
C29 C24 C25 Ti1 -121.5(3)
N1 Ti1 C25 C21 -114.99(18)
N2 Ti1 C25 C21 -153.07(17)
C32 Ti1 C25 C21 115.3(3)
C31 Ti1 C25 C21 52.1(3)
C24 Ti1 C25 C21 115.4(2)
C35 Ti1 C25 C21 -2.3(2)
C33 Ti1 C25 C21 -138.9(4)
C34 Ti1 C25 C21 -58.1(3)
C22 Ti1 C25 C21 38.00(17)
C23 Ti1 C25 C21 78.55(19)
N1 Ti1 C25 C24 129.57(19)
N2 Ti1 C25 C24 91.49(18)
C21 Ti1 C25 C24 -115.4(2)
C32 Ti1 C25 C24 -0.1(4)
C31 Ti1 C25 C24 -63.4(3)
C35 Ti1 C25 C24 -117.8(2)
C33 Ti1 C25 C24 105.6(4)
C34 Ti1 C25 C24 -173.6(2)
C22 Ti1 C25 C24 -77.45(19)
C23 Ti1 C25 C24 -36.90(18)
N1 Ti1 C25 C30 8.6(3)
N2 Ti1 C25 C30 -29.5(3)
C21 Ti1 C25 C30 123.6(4)
C32 Ti1 C25 C30 -121.0(3)
C31 Ti1 C25 C30 175.7(3)
C24 Ti1 C25 C30 -120.9(4)
C35 Ti1 C25 C30 121.3(3)
C33 Ti1 C25 C30 -15.3(6)
C34 Ti1 C25 C30 65.5(4)
C22 Ti1 C25 C30 161.6(3)
C23 Ti1 C25 C30 -157.8(3)
N1 Ti1 C31 C32 -62.2(2)
N2 Ti1 C31 C32 -10.2(2)
C21 Ti1 C31 C32 167.23(18)
C25 Ti1 C31 C32 137.6(2)
C24 Ti1 C31 C32 102.24(19)
C35 Ti1 C31 C32 -116.1(3)
C33 Ti1 C31 C32 -38.37(18)
C34 Ti1 C31 C32 -78.3(2)
C22 Ti1 C31 C32 149.27(19)
C23 Ti1 C31 C32 115.76(19)
N1 Ti1 C31 C35 53.9(3)
N2 Ti1 C31 C35 106.0(2)
C21 Ti1 C31 C35 -76.6(2)
C32 Ti1 C31 C35 116.1(3)
C25 Ti1 C31 C35 -106.3(2)
C24 Ti1 C31 C35 -141.63(18)
C33 Ti1 C31 C35 77.8(2)
C34 Ti1 C31 C35 37.84(18)
C22 Ti1 C31 C35 -94.6(2)
C23 Ti1 C31 C35 -128.1(2)
N1 Ti1 C31 C36 177.9(4)
N2 Ti1 C31 C36 -130.0(4)
C21 Ti1 C31 C36 47.4(4)
C32 Ti1 C31 C36 -119.8(5)
C25 Ti1 C31 C36 17.7(5)
C24 Ti1 C31 C36 -17.6(5)
C35 Ti1 C31 C36 124.0(5)
C33 Ti1 C31 C36 -158.2(5)
C34 Ti1 C31 C36 161.9(5)
C22 Ti1 C31 C36 29.4(4)
C23 Ti1 C31 C36 -4.1(4)
C35 C31 C32 C33 2.9(3)
C36 C31 C32 C33 -163.1(3)
Ti1 C31 C32 C33 67.86(18)
C35 C31 C32 C37 175.0(3)
C36 C31 C32 C37 8.9(5)
Ti1 C31 C32 C37 -120.1(3)
C35 C31 C32 Ti1 -64.9(2)
C36 C31 C32 Ti1 129.0(3)
N1 Ti1 C32 C31 139.87(17)
N2 Ti1 C32 C31 171.92(18)
C21 Ti1 C32 C31 -22.2(3)
C25 Ti1 C32 C31 -98.2(3)
C24 Ti1 C32 C31 -98.24(19)
C35 Ti1 C32 C31 37.13(17)
C33 Ti1 C32 C31 113.6(3)
C34 Ti1 C32 C31 77.77(19)
C22 Ti1 C32 C31 -34.3(2)
C23 Ti1 C32 C31 -67.40(19)
N1 Ti1 C32 C33 26.3(2)
N2 Ti1 C32 C33 58.33(19)
C21 Ti1 C32 C33 -135.8(2)
C25 Ti1 C32 C33 148.2(2)
C31 Ti1 C32 C33 -113.6(3)
C24 Ti1 C32 C33 148.17(18)
C35 Ti1 C32 C33 -76.5(2)
C34 Ti1 C32 C33 -35.82(18)
C22 Ti1 C32 C33 -147.91(18)
C23 Ti1 C32 C33 179.02(19)
N1 Ti1 C32 C37 -95.3(3)
N2 Ti1 C32 C37 -63.3(3)
C21 Ti1 C32 C37 102.6(4)
C25 Ti1 C32 C37 26.6(5)
C31 Ti1 C32 C37 124.8(4)
C24 Ti1 C32 C37 26.6(4)
C35 Ti1 C32 C37 161.9(4)
C33 Ti1 C32 C37 -121.6(4)
C34 Ti1 C32 C37 -157.4(4)
C22 Ti1 C32 C37 90.5(3)
C23 Ti1 C32 C37 57.4(3)
C31 C32 C33 C34 -2.4(3)
C37 C32 C33 C34 -174.8(3)
Ti1 C32 C33 C34 65.10(19)
C31 C32 C33 C38 171.8(3)
C37 C32 C33 C38 -0.5(5)
Ti1 C32 C33 C38 -120.7(3)
C31 C32 C33 Ti1 -67.5(2)
C37 C32 C33 Ti1 120.1(3)
N1 Ti1 C33 C34 86.54(17)
N2 Ti1 C33 C34 124.37(17)
C21 Ti1 C33 C34 -2.6(3)
C32 Ti1 C33 C34 -116.5(2)
C25 Ti1 C33 C34 109.8(4)
C31 Ti1 C33 C34 -78.35(18)
C24 Ti1 C33 C34 -171.54(18)
C35 Ti1 C33 C34 -36.64(16)
C22 Ti1 C33 C34 -66.1(2)
C23 Ti1 C33 C34 -117.9(2)
N1 Ti1 C33 C32 -156.94(19)
N2 Ti1 C33 C32 -119.1(2)
C21 Ti1 C33 C32 114.0(3)
C25 Ti1 C33 C32 -133.6(4)
C31 Ti1 C33 C32 38.16(18)
C24 Ti1 C33 C32 -55.0(3)
C35 Ti1 C33 C32 79.9(2)
C34 Ti1 C33 C32 116.5(2)
C22 Ti1 C33 C32 50.5(3)
C23 Ti1 C33 C32 -1.4(3)
N1 Ti1 C33 C38 -33.6(3)
N2 Ti1 C33 C38 4.2(3)
C21 Ti1 C33 C38 -122.7(4)
C32 Ti1 C33 C38 123.3(4)
C25 Ti1 C33 C38 -10.3(6)
C31 Ti1 C33 C38 161.5(4)
C24 Ti1 C33 C38 68.3(4)
C35 Ti1 C33 C38 -156.8(4)
C34 Ti1 C33 C38 -120.2(4)
C22 Ti1 C33 C38 173.8(3)
C23 Ti1 C33 C38 121.9(3)
C32 C33 C34 C35 1.0(3)
C38 C33 C34 C35 -173.5(3)
Ti1 C33 C34 C35 64.39(19)
C32 C33 C34 C39 175.7(3)
C38 C33 C34 C39 1.2(5)
Ti1 C33 C34 C39 -120.9(3)
C32 C33 C34 Ti1 -63.39(19)
C38 C33 C34 Ti1 122.1(3)
N1 Ti1 C34 C33 -91.24(17)
N2 Ti1 C34 C33 -53.72(17)
C21 Ti1 C34 C33 178.77(16)
C32 Ti1 C34 C33 37.25(17)
C25 Ti1 C34 C33 -146.06(19)
C31 Ti1 C34 C33 78.49(19)
C24 Ti1 C34 C33 84.2(15)
C35 Ti1 C34 C33 117.0(2)
C22 Ti1 C34 C33 138.14(17)
C23 Ti1 C34 C33 101.6(2)
N1 Ti1 C34 C35 151.71(19)
N2 Ti1 C34 C35 -170.77(18)
C21 Ti1 C34 C35 61.7(2)
C32 Ti1 C34 C35 -79.8(2)
C25 Ti1 C34 C35 96.9(2)
C31 Ti1 C34 C35 -38.56(19)
C24 Ti1 C34 C35 -32.9(15)
C33 Ti1 C34 C35 -117.0(2)
C22 Ti1 C34 C35 21.1(2)
C23 Ti1 C34 C35 -15.4(3)
N1 Ti1 C34 C39 33.4(3)
N2 Ti1 C34 C39 71.0(4)
C21 Ti1 C34 C39 -56.6(4)
C32 Ti1 C34 C39 161.9(4)
C25 Ti1 C34 C39 -21.4(5)
C31 Ti1 C34 C39 -156.8(4)
C24 Ti1 C34 C39 -151.2(13)
C35 Ti1 C34 C39 -118.3(4)
C33 Ti1 C34 C39 124.7(4)
C22 Ti1 C34 C39 -97.2(4)
C23 Ti1 C34 C39 -133.7(3)
C33 C34 C35 C31 0.8(3)
C39 C34 C35 C31 -174.2(3)
Ti1 C34 C35 C31 65.51(19)
C33 C34 C35 C40 171.2(3)
C39 C34 C35 C40 -3.7(5)
Ti1 C34 C35 C40 -124.1(3)
C33 C34 C35 Ti1 -64.71(19)
C39 C34 C35 Ti1 120.3(3)
C32 C31 C35 C34 -2.3(3)
C36 C31 C35 C34 163.3(3)
Ti1 C31 C35 C34 -66.33(19)
C32 C31 C35 C40 -172.8(3)
C36 C31 C35 C40 -7.2(5)
Ti1 C31 C35 C40 123.1(3)
C32 C31 C35 Ti1 64.02(19)
C36 C31 C35 Ti1 -130.3(3)
N1 Ti1 C35 C34 -31.4(2)
N2 Ti1 C35 C34 11.8(2)
C21 Ti1 C35 C34 -130.88(19)
C32 Ti1 C35 C34 76.9(2)
C25 Ti1 C35 C34 -129.54(19)
C31 Ti1 C35 C34 113.7(3)
C24 Ti1 C35 C34 175.83(19)
C33 Ti1 C35 C34 35.71(18)
C22 Ti1 C35 C34 -162.11(19)
C23 Ti1 C35 C34 169.98(18)
N1 Ti1 C35 C31 -145.07(18)
N2 Ti1 C35 C31 -101.9(2)
C21 Ti1 C35 C31 115.44(19)
C32 Ti1 C35 C31 -36.74(18)
C25 Ti1 C35 C31 116.8(2)
C24 Ti1 C35 C31 62.1(3)
C33 Ti1 C35 C31 -78.0(2)
C34 Ti1 C35 C31 -113.7(3)
C22 Ti1 C35 C31 84.2(2)
C23 Ti1 C35 C31 56.3(2)
N1 Ti1 C35 C40 92.7(4)
N2 Ti1 C35 C40 135.8(3)
C21 Ti1 C35 C40 -6.8(4)
C32 Ti1 C35 C40 -159.0(4)
C25 Ti1 C35 C40 -5.5(4)
C31 Ti1 C35 C40 -122.3(4)
C24 Ti1 C35 C40 -60.1(4)
C33 Ti1 C35 C40 159.7(4)
C34 Ti1 C35 C40 124.0(4)
C22 Ti1 C35 C40 -38.1(4)
C23 Ti1 C35 C40 -66.0(4)
N4 Ti2 C41 C42 -138.94(17)
N3 Ti2 C41 C42 -54.96(16)
C43 Ti2 C41 C42 36.24(16)
C53 Ti2 C41 C42 132.51(16)
C44 Ti2 C41 C42 77.58(17)
C45 Ti2 C41 C42 115.5(2)
C52 Ti2 C41 C42 86.6(2)
C51 Ti2 C41 C42 37.7(3)
C55 Ti2 C41 C42 -113.8(5)
C54 Ti2 C41 C42 177.29(17)
N4 Ti2 C41 C45 105.54(16)
N3 Ti2 C41 C45 -170.48(15)
C43 Ti2 C41 C45 -79.28(17)
C53 Ti2 C41 C45 17.0(2)
C44 Ti2 C41 C45 -37.94(15)
C52 Ti2 C41 C45 -28.9(2)
C51 Ti2 C41 C45 -77.8(3)
C55 Ti2 C41 C45 130.6(5)
C54 Ti2 C41 C45 61.8(2)
C42 Ti2 C41 C45 -115.5(2)
N4 Ti2 C41 C46 -16.3(3)
N3 Ti2 C41 C46 67.7(3)
C43 Ti2 C41 C46 158.9(3)
C53 Ti2 C41 C46 -104.8(3)
C44 Ti2 C41 C46 -159.8(3)
C45 Ti2 C41 C46 -121.8(3)
C52 Ti2 C41 C46 -150.7(2)
C51 Ti2 C41 C46 160.4(3)
C55 Ti2 C41 C46 8.8(7)
C54 Ti2 C41 C46 -60.1(3)
C42 Ti2 C41 C46 122.7(3)
C45 C41 C42 C43 2.8(3)
C46 C41 C42 C43 173.5(2)
Ti2 C41 C42 C43 -61.33(18)
C45 C41 C42 C47 -166.9(3)
C46 C41 C42 C47 3.7(4)
Ti2 C41 C42 C47 129.0(3)
C45 C41 C42 Ti2 64.18(18)
C46 C41 C42 Ti2 -125.2(3)
N4 Ti2 C42 C41 42.32(17)
N3 Ti2 C42 C41 121.06(17)
C43 Ti2 C42 C41 -117.4(2)
C53 Ti2 C42 C41 -80.9(2)
C44 Ti2 C42 C41 -78.85(17)
C45 Ti2 C42 C41 -37.33(16)
C52 Ti2 C42 C41 -120.97(17)
C51 Ti2 C42 C41 -162.32(16)
C55 Ti2 C42 C41 159.02(19)
C54 Ti2 C42 C41 -31.2(17)
N4 Ti2 C42 C43 159.74(15)
N3 Ti2 C42 C43 -121.51(16)
C53 Ti2 C42 C43 36.5(2)
C44 Ti2 C42 C43 38.58(15)
C45 Ti2 C42 C43 80.10(17)
C52 Ti2 C42 C43 -3.5(2)
C51 Ti2 C42 C43 -44.9(2)
C55 Ti2 C42 C43 -83.6(2)
C41 Ti2 C42 C43 117.4(2)
C54 Ti2 C42 C43 86.2(17)
N4 Ti2 C42 C47 -82.1(2)
N3 Ti2 C42 C47 -3.3(2)
C43 Ti2 C42 C47 118.2(3)
C53 Ti2 C42 C47 154.7(2)
C44 Ti2 C42 C47 156.8(3)
C45 Ti2 C42 C47 -161.7(3)
C52 Ti2 C42 C47 114.6(2)
C51 Ti2 C42 C47 73.3(3)
C55 Ti2 C42 C47 34.6(3)
C41 Ti2 C42 C47 -124.4(3)
C54 Ti2 C42 C47 -155.6(16)
C41 C42 C43 C44 -4.7(3)
C47 C42 C43 C44 165.4(2)
Ti2 C42 C43 C44 -67.83(18)
C41 C42 C43 C48 -175.5(3)
C47 C42 C43 C48 -5.4(4)
Ti2 C42 C43 C48 121.4(3)
C41 C42 C43 Ti2 63.11(18)
C47 C42 C43 Ti2 -126.8(2)
N4 Ti2 C43 C44 84.58(19)
N3 Ti2 C43 C44 167.94(16)
C53 Ti2 C43 C44 -44.38(18)
C45 Ti2 C43 C44 37.08(16)
C52 Ti2 C43 C44 -69.55(17)
C51 Ti2 C43 C44 -101.69(17)
C55 Ti2 C43 C44 -110.06(18)
C41 Ti2 C43 C44 77.70(17)
C54 Ti2 C43 C44 -61.2(2)
C42 Ti2 C43 C44 113.3(2)
N4 Ti2 C43 C42 -28.8(2)
N3 Ti2 C43 C42 54.59(16)
C53 Ti2 C43 C42 -157.73(15)
C44 Ti2 C43 C42 -113.3(2)
C45 Ti2 C43 C42 -76.26(17)
C52 Ti2 C43 C42 177.10(16)
C51 Ti2 C43 C42 144.96(16)
C55 Ti2 C43 C42 136.59(16)
C41 Ti2 C43 C42 -35.64(15)
C54 Ti2 C43 C42 -174.54(16)
N4 Ti2 C43 C48 -151.0(2)
N3 Ti2 C43 C48 -67.6(2)
C53 Ti2 C43 C48 80.0(3)
C44 Ti2 C43 C48 124.4(3)
C45 Ti2 C43 C48 161.5(3)
C52 Ti2 C43 C48 54.9(2)
C51 Ti2 C43 C48 22.7(3)
C55 Ti2 C43 C48 14.4(3)
C41 Ti2 C43 C48 -157.9(3)
C54 Ti2 C43 C48 63.2(3)
C42 Ti2 C43 C48 -122.2(3)
C42 C43 C44 C45 4.8(3)
C48 C43 C44 C45 175.2(3)
Ti2 C43 C44 C45 -65.08(19)
C42 C43 C44 C49 -154.7(3)
C48 C43 C44 C49 15.7(5)
Ti2 C43 C44 C49 135.4(3)
C42 C43 C44 Ti2 69.85(18)
C48 C43 C44 Ti2 -119.8(3)
N4 Ti2 C44 C43 -123.44(16)
N3 Ti2 C44 C43 -14.69(19)
C53 Ti2 C44 C43 140.86(16)
C45 Ti2 C44 C43 -115.7(2)
C52 Ti2 C44 C43 108.26(17)
C51 Ti2 C44 C43 86.55(17)
C55 Ti2 C44 C43 105.00(19)
C41 Ti2 C44 C43 -78.16(17)
C54 Ti2 C44 C43 144.69(15)
C42 Ti2 C44 C43 -37.97(15)
N4 Ti2 C44 C45 -7.8(2)
N3 Ti2 C44 C45 100.98(18)
C43 Ti2 C44 C45 115.7(2)
C53 Ti2 C44 C45 -103.47(18)
C52 Ti2 C44 C45 -136.07(18)
C51 Ti2 C44 C45 -157.78(17)
C55 Ti2 C44 C45 -139.33(18)
C41 Ti2 C44 C45 37.51(17)
C54 Ti2 C44 C45 -99.64(18)
C42 Ti2 C44 C45 77.70(18)
N4 Ti2 C44 C49 112.9(3)
N3 Ti2 C44 C49 -138.4(3)
C43 Ti2 C44 C49 -123.7(4)
C53 Ti2 C44 C49 17.2(3)
C45 Ti2 C44 C49 120.6(4)
C52 Ti2 C44 C49 -15.4(3)
C51 Ti2 C44 C49 -37.2(3)
C55 Ti2 C44 C49 -18.7(4)
C41 Ti2 C44 C49 158.1(3)
C54 Ti2 C44 C49 21.0(3)
C42 Ti2 C44 C49 -161.7(3)
C42 C41 C45 C44 0.1(3)
C46 C41 C45 C44 -170.4(3)
Ti2 C41 C45 C44 66.22(18)
C42 C41 C45 C50 162.5(3)
C46 C41 C45 C50 -8.0(4)
Ti2 C41 C45 C50 -131.4(3)
C42 C41 C45 Ti2 -66.12(18)
C46 C41 C45 Ti2 123.4(3)
C43 C44 C45 C41 -3.0(3)
C49 C44 C45 C41 157.1(3)
Ti2 C44 C45 C41 -67.58(18)
C43 C44 C45 C50 -166.0(3)
C49 C44 C45 C50 -5.9(4)
Ti2 C44 C45 C50 129.4(3)
C43 C44 C45 Ti2 64.56(19)
C49 C44 C45 Ti2 -135.3(3)
N4 Ti2 C45 C41 -72.02(16)
N3 Ti2 C45 C41 11.50(19)
C43 Ti2 C45 C41 77.25(17)
C53 Ti2 C45 C41 -166.90(15)
C44 Ti2 C45 C41 114.4(2)
C52 Ti2 C45 C41 159.45(15)
C51 Ti2 C45 C41 146.05(16)
C55 Ti2 C45 C41 -161.18(18)
C54 Ti2 C45 C41 -143.01(15)
C42 Ti2 C45 C41 36.62(15)
N4 Ti2 C45 C44 173.58(18)
N3 Ti2 C45 C44 -102.89(18)
C43 Ti2 C45 C44 -37.15(16)
C53 Ti2 C45 C44 78.70(18)
C52 Ti2 C45 C44 45.05(19)
C51 Ti2 C45 C44 31.7(2)
C55 Ti2 C45 C44 84.4(2)
C41 Ti2 C45 C44 -114.4(2)
C54 Ti2 C45 C44 102.60(18)
C42 Ti2 C45 C44 -77.78(18)
N4 Ti2 C45 C50 53.6(3)
N3 Ti2 C45 C50 137.2(3)
C43 Ti2 C45 C50 -157.1(3)
C53 Ti2 C45 C50 -41.2(3)
C44 Ti2 C45 C50 -119.9(4)
C52 Ti2 C45 C50 -74.9(3)
C51 Ti2 C45 C50 -88.3(3)
C55 Ti2 C45 C50 -35.5(4)
C41 Ti2 C45 C50 125.7(4)
C54 Ti2 C45 C50 -17.3(3)
C42 Ti2 C45 C50 162.3(3)
N4 Ti2 C51 C52 -108.88(17)
N3 Ti2 C51 C52 167.93(16)
C43 Ti2 C51 C52 76.28(17)
C53 Ti2 C51 C52 -37.13(16)
C44 Ti2 C51 C52 41.79(18)
C45 Ti2 C51 C52 24.2(2)
C55 Ti2 C51 C52 -114.6(2)
C41 Ti2 C51 C52 75.0(3)
C54 Ti2 C51 C52 -77.67(18)
C42 Ti2 C51 C52 99.54(18)
N4 Ti2 C51 C55 5.7(2)
N3 Ti2 C51 C55 -77.45(17)
C43 Ti2 C51 C55 -169.10(17)
C53 Ti2 C51 C55 77.49(18)
C44 Ti2 C51 C55 156.42(17)
C45 Ti2 C51 C55 138.78(18)
C52 Ti2 C51 C55 114.6(2)
C41 Ti2 C51 C55 -170.4(2)
C54 Ti2 C51 C55 36.95(17)
C42 Ti2 C51 C55 -145.84(16)
N4 Ti2 C51 C56 131.4(3)
N3 Ti2 C51 C56 48.2(3)
C43 Ti2 C51 C56 -43.5(3)
C53 Ti2 C51 C56 -156.9(3)
C44 Ti2 C51 C56 -78.0(3)
C45 Ti2 C51 C56 -95.6(3)
C52 Ti2 C51 C56 -119.8(4)
C55 Ti2 C51 C56 125.6(4)
C41 Ti2 C51 C56 -44.8(5)
C54 Ti2 C51 C56 162.6(3)
C42 Ti2 C51 C56 -20.2(3)
C55 C51 C52 C53 -1.7(3)
C56 C51 C52 C53 -165.8(3)
Ti2 C51 C52 C53 64.76(19)
C55 C51 C52 C57 158.8(3)
C56 C51 C52 C57 -5.3(5)
Ti2 C51 C52 C57 -134.8(3)
C55 C51 C52 Ti2 -66.41(18)
C56 C51 C52 Ti2 129.4(3)
N4 Ti2 C52 C51 94.69(17)
N3 Ti2 C52 C51 -14.34(19)
C43 Ti2 C52 C51 -107.48(17)
C53 Ti2 C52 C51 116.1(2)
C44 Ti2 C52 C51 -139.41(17)
C45 Ti2 C52 C51 -162.92(16)
C55 Ti2 C52 C51 37.81(16)
C41 Ti2 C52 C51 -146.94(16)
C54 Ti2 C52 C51 78.17(18)
C42 Ti2 C52 C51 -105.54(17)
N4 Ti2 C52 C53 -21.4(2)
N3 Ti2 C52 C53 -130.46(16)
C43 Ti2 C52 C53 136.39(17)
C44 Ti2 C52 C53 104.46(18)
C45 Ti2 C52 C53 80.95(17)
C51 Ti2 C52 C53 -116.1(2)
C55 Ti2 C52 C53 -78.31(17)
C41 Ti2 C52 C53 96.93(19)
C54 Ti2 C52 C53 -37.96(16)
C42 Ti2 C52 C53 138.34(16)
N4 Ti2 C52 C57 -144.1(3)
N3 Ti2 C52 C57 106.9(3)
C43 Ti2 C52 C57 13.8(3)
C53 Ti2 C52 C57 -122.6(4)
C44 Ti2 C52 C57 -18.2(3)
C45 Ti2 C52 C57 -41.7(3)
C51 Ti2 C52 C57 121.2(4)
C55 Ti2 C52 C57 159.1(4)
C41 Ti2 C52 C57 -25.7(4)
C54 Ti2 C52 C57 -160.6(4)
C42 Ti2 C52 C57 15.7(4)
C51 C52 C53 C54 3.1(3)
C57 C52 C53 C54 -156.9(3)
Ti2 C52 C53 C54 68.7(2)
C51 C52 C53 C58 174.7(3)
C57 C52 C53 C58 14.6(5)
Ti2 C52 C53 C58 -119.7(3)
C51 C52 C53 Ti2 -65.6(2)
C57 C52 C53 Ti2 134.4(3)
N4 Ti2 C53 C54 49.75(15)
N3 Ti2 C53 C54 -36.9(2)
C43 Ti2 C53 C54 -162.98(14)
C44 Ti2 C53 C54 174.11(15)
C45 Ti2 C53 C54 141.09(15)
C52 Ti2 C53 C54 -113.2(2)
C51 Ti2 C53 C54 -76.75(17)
C55 Ti2 C53 C54 -35.73(14)
C41 Ti2 C53 C54 131.75(15)
C42 Ti2 C53 C54 175.78(15)
N4 Ti2 C53 C52 162.92(17)
N3 Ti2 C53 C52 76.3(2)
C43 Ti2 C53 C52 -49.80(19)
C44 Ti2 C53 C52 -72.71(17)
C45 Ti2 C53 C52 -105.74(17)
C51 Ti2 C53 C52 36.43(16)
C55 Ti2 C53 C52 77.44(18)
C41 Ti2 C53 C52 -115.07(17)
C54 Ti2 C53 C52 113.2(2)
C42 Ti2 C53 C52 -71.0(2)
N4 Ti2 C53 C58 -74.2(2)
N3 Ti2 C53 C58 -160.9(2)
C43 Ti2 C53 C58 73.1(2)
C44 Ti2 C53 C58 50.1(2)
C45 Ti2 C53 C58 17.1(2)
C52 Ti2 C53 C58 122.9(3)
C51 Ti2 C53 C58 159.3(3)
C55 Ti2 C53 C58 -159.7(3)
C41 Ti2 C53 C58 7.8(3)
C54 Ti2 C53 C58 -124.0(3)
C42 Ti2 C53 C58 51.8(3)
C52 C53 C54 C55 -3.3(3)
C58 C53 C54 C55 -174.9(3)
Ti2 C53 C54 C55 64.0(2)
C52 C53 C54 C59 167.9(3)
C58 C53 C54 C59 -3.7(5)
Ti2 C53 C54 C59 -124.7(3)
C52 C53 C54 Ti2 -67.37(19)
C58 C53 C54 Ti2 121.0(3)
N4 Ti2 C54 C55 115.02(17)
N3 Ti2 C54 C55 37.58(17)
C43 Ti2 C54 C55 -89.0(2)
C53 Ti2 C54 C55 -117.5(2)
C44 Ti2 C54 C55 -124.47(17)
C45 Ti2 C54 C55 -164.71(16)
C52 Ti2 C54 C55 -78.72(17)
C51 Ti2 C54 C55 -37.87(16)
C41 Ti2 C54 C55 160.42(17)
C42 Ti2 C54 C55 -170.6(16)
N4 Ti2 C54 C53 -127.53(16)
N3 Ti2 C54 C53 155.04(14)
C43 Ti2 C54 C53 28.5(2)
C44 Ti2 C54 C53 -7.02(18)
C45 Ti2 C54 C53 -47.26(18)
C52 Ti2 C54 C53 38.73(15)
C51 Ti2 C54 C53 79.58(17)
C55 Ti2 C54 C53 117.5(2)
C41 Ti2 C54 C53 -82.1(2)
C42 Ti2 C54 C53 -53.1(17)
N4 Ti2 C54 C59 -7.7(3)
N3 Ti2 C54 C59 -85.1(3)
C43 Ti2 C54 C59 148.3(2)
C53 Ti2 C54 C59 119.8(3)
C44 Ti2 C54 C59 112.8(3)
C45 Ti2 C54 C59 72.6(3)
C52 Ti2 C54 C59 158.6(3)
C51 Ti2 C54 C59 -160.6(3)
C55 Ti2 C54 C59 -122.7(3)
C41 Ti2 C54 C59 37.7(4)
C42 Ti2 C54 C59 66.7(17)
C53 C54 C55 C51 2.3(3)
C59 C54 C55 C51 -168.8(3)
Ti2 C54 C55 C51 65.10(18)
C53 C54 C55 C60 173.9(3)
C59 C54 C55 C60 2.8(5)
Ti2 C54 C55 C60 -123.4(3)
C53 C54 C55 Ti2 -62.8(2)
C59 C54 C55 Ti2 126.1(3)
C52 C51 C55 C54 -0.4(3)
C56 C51 C55 C54 163.0(3)
Ti2 C51 C55 C54 -66.09(18)
C52 C51 C55 C60 -172.1(3)
C56 C51 C55 C60 -8.6(5)
Ti2 C51 C55 C60 122.3(3)
C52 C51 C55 Ti2 65.69(19)
C56 C51 C55 Ti2 -130.9(3)
N4 Ti2 C55 C54 -60.38(16)
N3 Ti2 C55 C54 -144.69(17)
C43 Ti2 C55 C54 129.71(17)
C53 Ti2 C55 C54 36.09(15)
C44 Ti2 C55 C54 81.40(19)
C45 Ti2 C55 C54 29.2(3)
C52 Ti2 C55 C54 77.49(18)
C51 Ti2 C55 C54 114.8(2)
C41 Ti2 C55 C54 -85.1(5)
C42 Ti2 C55 C54 179.01(17)
N4 Ti2 C55 C51 -175.15(17)
N3 Ti2 C55 C51 100.53(17)
C43 Ti2 C55 C51 14.9(2)
C53 Ti2 C55 C51 -78.69(18)
C44 Ti2 C55 C51 -33.4(2)
C45 Ti2 C55 C51 -85.6(2)
C52 Ti2 C55 C51 -37.29(16)
C41 Ti2 C55 C51 160.1(5)
C54 Ti2 C55 C51 -114.8(2)
C42 Ti2 C55 C51 64.2(3)
N4 Ti2 C55 C60 63.4(2)
N3 Ti2 C55 C60 -20.9(2)
C43 Ti2 C55 C60 -106.5(3)
C53 Ti2 C55 C60 159.9(3)
C44 Ti2 C55 C60 -154.8(2)
C45 Ti2 C55 C60 153.0(2)
C52 Ti2 C55 C60 -158.7(3)
C51 Ti2 C55 C60 -121.4(3)
C41 Ti2 C55 C60 38.7(6)
C54 Ti2 C55 C60 123.8(3)
C42 Ti2 C55 C60 -57.2(3)
N5 Ti3 C61 C62 24.3(2)
N6 Ti3 C61 C62 56.29(18)
C71 Ti3 C61 C62 -139.6(2)
C75 Ti3 C61 C62 148.4(2)
C65 Ti3 C61 C62 -113.6(2)
C74 Ti3 C61 C62 146.47(17)
C64 Ti3 C61 C62 -76.78(18)
C63 Ti3 C61 C62 -36.05(16)
C72 Ti3 C61 C62 -150.43(17)
C73 Ti3 C61 C62 176.81(18)
N5 Ti3 C61 C65 137.90(15)
N6 Ti3 C61 C65 169.88(16)
C71 Ti3 C61 C65 -26.0(3)
C75 Ti3 C61 C65 -98.0(3)
C74 Ti3 C61 C65 -99.94(17)
C64 Ti3 C61 C65 36.81(15)
C63 Ti3 C61 C65 77.54(17)
C62 Ti3 C61 C65 113.6(2)
C72 Ti3 C61 C65 -36.85(19)
C73 Ti3 C61 C65 -69.60(18)
N5 Ti3 C61 C66 -99.3(2)
N6 Ti3 C61 C66 -67.3(2)
C71 Ti3 C61 C66 96.8(3)
C75 Ti3 C61 C66 24.7(4)
C65 Ti3 C61 C66 122.8(3)
C74 Ti3 C61 C66 22.9(3)
C64 Ti3 C61 C66 159.6(3)
C63 Ti3 C61 C66 -159.7(3)
C62 Ti3 C61 C66 -123.6(3)
C72 Ti3 C61 C66 85.9(2)
C73 Ti3 C61 C66 53.2(2)
C65 C61 C62 C63 -3.1(3)
C66 C61 C62 C63 -177.4(3)
Ti3 C61 C62 C63 64.13(19)
C65 C61 C62 C67 172.3(3)
C66 C61 C62 C67 -2.0(5)
Ti3 C61 C62 C67 -120.5(3)
C65 C61 C62 Ti3 -67.22(19)
C66 C61 C62 Ti3 118.5(3)
N5 Ti3 C62 C63 84.08(16)
N6 Ti3 C62 C63 121.59(16)
C71 Ti3 C62 C63 -7.4(3)
C61 Ti3 C62 C63 -116.9(2)
C75 Ti3 C62 C63 112.7(4)
C65 Ti3 C62 C63 -78.43(18)
C74 Ti3 C62 C63 -173.52(18)
C64 Ti3 C62 C63 -37.02(15)
C72 Ti3 C62 C63 -70.5(2)
C73 Ti3 C62 C63 -121.39(19)
N5 Ti3 C62 C61 -159.00(18)
N6 Ti3 C62 C61 -121.49(18)
C71 Ti3 C62 C61 109.6(3)
C75 Ti3 C62 C61 -130.4(3)
C65 Ti3 C62 C61 38.49(17)
C74 Ti3 C62 C61 -56.6(2)
C64 Ti3 C62 C61 79.90(18)
C63 Ti3 C62 C61 116.9(2)
C72 Ti3 C62 C61 46.4(3)
C73 Ti3 C62 C61 -4.5(2)
N5 Ti3 C62 C67 -38.2(3)
N6 Ti3 C62 C67 -0.7(3)
C71 Ti3 C62 C67 -129.6(3)
C61 Ti3 C62 C67 120.8(4)
C75 Ti3 C62 C67 -9.6(5)
C65 Ti3 C62 C67 159.3(3)
C74 Ti3 C62 C67 64.2(3)
C64 Ti3 C62 C67 -159.3(3)
C63 Ti3 C62 C67 -122.3(3)
C72 Ti3 C62 C67 167.3(2)
C73 Ti3 C62 C67 116.3(3)
C61 C62 C63 C64 1.7(3)
C67 C62 C63 C64 -173.7(3)
Ti3 C62 C63 C64 64.49(19)
C61 C62 C63 C68 175.8(3)
C67 C62 C63 C68 0.4(5)
Ti3 C62 C63 C68 -121.4(3)
C61 C62 C63 Ti3 -62.81(19)
C67 C62 C63 Ti3 121.8(3)
N5 Ti3 C63 C62 -93.82(16)
N6 Ti3 C63 C62 -56.16(16)
C71 Ti3 C63 C62 176.65(15)
C61 Ti3 C63 C62 36.83(15)
C75 Ti3 C63 C62 -146.96(19)
C65 Ti3 C63 C62 78.35(17)
C74 Ti3 C63 C62 70.6(16)
C64 Ti3 C63 C62 116.2(2)
C72 Ti3 C63 C62 135.92(16)
C73 Ti3 C63 C62 98.6(2)
N5 Ti3 C63 C64 149.94(17)
N6 Ti3 C63 C64 -172.40(17)
C71 Ti3 C63 C64 60.4(2)
C61 Ti3 C63 C64 -79.41(18)
C75 Ti3 C63 C64 96.8(2)
C65 Ti3 C63 C64 -37.89(17)
C74 Ti3 C63 C64 -45.6(16)
C62 Ti3 C63 C64 -116.2(2)
C72 Ti3 C63 C64 19.7(2)
C73 Ti3 C63 C64 -17.7(3)
N5 Ti3 C63 C68 29.5(3)
N6 Ti3 C63 C68 67.1(3)
C71 Ti3 C63 C68 -60.0(3)
C61 Ti3 C63 C68 160.1(3)
C75 Ti3 C63 C68 -23.7(4)
C65 Ti3 C63 C68 -158.3(3)
C74 Ti3 C63 C68 -166.0(14)
C64 Ti3 C63 C68 -120.4(3)
C62 Ti3 C63 C68 123.3(3)
C72 Ti3 C63 C68 -100.8(3)
C73 Ti3 C63 C68 -138.1(3)
C62 C63 C64 C65 0.4(3)
C68 C63 C64 C65 -173.8(3)
Ti3 C63 C64 C65 65.46(19)
C62 C63 C64 C69 171.5(3)
C68 C63 C64 C69 -2.7(5)
Ti3 C63 C64 C69 -123.5(3)
C62 C63 C64 Ti3 -65.1(2)
C68 C63 C64 Ti3 120.7(3)
N5 Ti3 C64 C63 -33.15(19)
N6 Ti3 C64 C63 9.7(2)
C71 Ti3 C64 C63 -132.44(17)
C61 Ti3 C64 C63 77.62(17)
C75 Ti3 C64 C63 -130.25(18)
C65 Ti3 C64 C63 114.6(2)
C74 Ti3 C64 C63 175.31(18)
C62 Ti3 C64 C63 36.50(16)
C72 Ti3 C64 C63 -163.53(18)
C73 Ti3 C64 C63 168.77(17)
N5 Ti3 C64 C65 -147.79(15)
N6 Ti3 C64 C65 -104.98(16)
C71 Ti3 C64 C65 112.92(16)
C61 Ti3 C64 C65 -37.01(15)
C75 Ti3 C64 C65 115.12(19)
C74 Ti3 C64 C65 60.7(2)
C63 Ti3 C64 C65 -114.6(2)
C62 Ti3 C64 C65 -78.14(17)
C72 Ti3 C64 C65 81.83(17)
C73 Ti3 C64 C65 54.13(18)
N5 Ti3 C64 C69 88.8(3)
N6 Ti3 C64 C69 131.6(2)
C71 Ti3 C64 C69 -10.5(3)
C61 Ti3 C64 C69 -160.4(3)
C75 Ti3 C64 C69 -8.3(3)
C65 Ti3 C64 C69 -123.4(3)
C74 Ti3 C64 C69 -62.8(3)
C63 Ti3 C64 C69 121.9(3)
C62 Ti3 C64 C69 158.4(3)
C72 Ti3 C64 C69 -41.6(3)
C73 Ti3 C64 C69 -69.3(3)
C62 C61 C65 C64 3.3(3)
C66 C61 C65 C64 177.7(3)
Ti3 C61 C65 C64 -64.5(2)
C62 C61 C65 C70 -162.3(3)
C66 C61 C65 C70 12.0(5)
Ti3 C61 C65 C70 129.9(3)
C62 C61 C65 Ti3 67.83(18)
C66 C61 C65 Ti3 -117.8(3)
C63 C64 C65 C61 -2.3(3)
C69 C64 C65 C61 -173.2(3)
Ti3 C64 C65 C61 63.70(19)
C63 C64 C65 C70 163.0(3)
C69 C64 C65 C70 -7.9(5)
Ti3 C64 C65 C70 -131.0(3)
C63 C64 C65 Ti3 -66.01(19)
C69 C64 C65 Ti3 123.1(3)
N5 Ti3 C65 C61 -66.4(2)
N6 Ti3 C65 C61 -13.0(2)
C71 Ti3 C65 C61 164.75(16)
C75 Ti3 C65 C61 136.47(19)
C74 Ti3 C65 C61 100.65(17)
C64 Ti3 C65 C61 -116.3(2)
C63 Ti3 C65 C61 -78.74(17)
C62 Ti3 C65 C61 -38.24(16)
C72 Ti3 C65 C61 146.71(17)
C73 Ti3 C65 C61 113.30(17)
N5 Ti3 C65 C64 49.9(2)
N6 Ti3 C65 C64 103.35(17)
C71 Ti3 C65 C64 -78.93(17)
C61 Ti3 C65 C64 116.3(2)
C75 Ti3 C65 C64 -107.2(2)
C74 Ti3 C65 C64 -143.03(15)
C63 Ti3 C65 C64 37.58(15)
C62 Ti3 C65 C64 78.08(17)
C72 Ti3 C65 C64 -96.97(17)
C73 Ti3 C65 C64 -130.37(17)
N5 Ti3 C65 C70 173.4(3)
N6 Ti3 C65 C70 -133.1(3)
C71 Ti3 C65 C70 44.6(3)
C61 Ti3 C65 C70 -120.2(4)
C75 Ti3 C65 C70 16.3(4)
C74 Ti3 C65 C70 -19.5(4)
C64 Ti3 C65 C70 123.5(4)
C63 Ti3 C65 C70 161.1(4)
C62 Ti3 C65 C70 -158.4(4)
C72 Ti3 C65 C70 26.6(3)
C73 Ti3 C65 C70 -6.9(3)
N5 Ti3 C71 C72 175.94(19)
N6 Ti3 C71 C72 144.23(18)
C61 Ti3 C71 C72 -18.0(3)
C75 Ti3 C71 C72 114.2(3)
C65 Ti3 C71 C72 -33.8(2)
C74 Ti3 C71 C72 77.1(2)
C64 Ti3 C71 C72 -68.4(2)
C63 Ti3 C71 C72 -98.41(19)
C62 Ti3 C71 C72 -93.5(3)
C73 Ti3 C71 C72 36.34(18)
N5 Ti3 C71 C75 61.77(17)
N6 Ti3 C71 C75 30.05(19)
C61 Ti3 C71 C75 -132.2(2)
C65 Ti3 C71 C75 -147.97(17)
C74 Ti3 C71 C75 -37.11(17)
C64 Ti3 C71 C75 177.41(17)
C63 Ti3 C71 C75 147.41(16)
C62 Ti3 C71 C75 152.3(2)
C72 Ti3 C71 C75 -114.2(3)
C73 Ti3 C71 C75 -77.83(19)
N5 Ti3 C71 C76 -61.1(3)
N6 Ti3 C71 C76 -92.8(3)
C61 Ti3 C71 C76 104.9(3)
C75 Ti3 C71 C76 -122.9(4)
C65 Ti3 C71 C76 89.1(3)
C74 Ti3 C71 C76 -160.0(4)
C64 Ti3 C71 C76 54.5(3)
C63 Ti3 C71 C76 24.5(3)
C62 Ti3 C71 C76 29.4(5)
C72 Ti3 C71 C76 122.9(4)
C73 Ti3 C71 C76 159.3(4)
C75 C71 C72 C73 2.4(3)
C76 C71 C72 C73 175.4(3)
Ti3 C71 C72 C73 -64.44(19)
C75 C71 C72 C77 -164.1(3)
C76 C71 C72 C77 8.8(4)
Ti3 C71 C72 C77 129.0(3)
C75 C71 C72 Ti3 66.88(17)
C76 C71 C72 Ti3 -120.1(3)
N5 Ti3 C72 C71 -5.0(2)
N6 Ti3 C72 C71 -55.9(3)
C61 Ti3 C72 C71 169.33(18)
C75 Ti3 C72 C71 -38.25(19)
C65 Ti3 C72 C71 149.5(2)
C74 Ti3 C72 C71 -79.5(2)
C64 Ti3 C72 C71 115.7(2)
C63 Ti3 C72 C71 104.8(2)
C62 Ti3 C72 C71 142.9(2)
C73 Ti3 C72 C71 -116.7(3)
N5 Ti3 C72 C73 111.71(19)
N6 Ti3 C72 C73 60.9(2)
C71 Ti3 C72 C73 116.7(3)
C61 Ti3 C72 C73 -73.9(2)
C75 Ti3 C72 C73 78.5(2)
C65 Ti3 C72 C73 -93.76(19)
C74 Ti3 C72 C73 37.25(18)
C64 Ti3 C72 C73 -127.62(19)
C63 Ti3 C72 C73 -138.44(17)
C62 Ti3 C72 C73 -100.4(2)
N5 Ti3 C72 C77 -123.0(3)
N6 Ti3 C72 C77 -173.8(3)
C71 Ti3 C72 C77 -118.0(4)
C61 Ti3 C72 C77 51.4(4)
C75 Ti3 C72 C77 -156.2(4)
C65 Ti3 C72 C77 31.6(4)
C74 Ti3 C72 C77 162.6(4)
C64 Ti3 C72 C77 -2.3(4)
C63 Ti3 C72 C77 -13.1(4)
C62 Ti3 C72 C77 24.9(4)
C73 Ti3 C72 C77 125.3(4)
C71 C72 C73 C74 -1.5(3)
C77 C72 C73 C74 164.5(3)
Ti3 C72 C73 C74 -64.17(18)
C71 C72 C73 C78 -171.1(3)
C77 C72 C73 C78 -5.2(5)
Ti3 C72 C73 C78 126.2(3)
C71 C72 C73 Ti3 62.70(18)
C77 C72 C73 Ti3 -131.3(3)
N5 Ti3 C73 C72 -95.7(2)
N6 Ti3 C73 C72 -141.14(17)
C71 Ti3 C73 C72 -36.64(18)
C61 Ti3 C73 C72 116.42(19)
C75 Ti3 C73 C72 -78.1(2)
C65 Ti3 C73 C72 84.50(19)
C74 Ti3 C73 C72 -115.5(3)
C64 Ti3 C73 C72 57.4(2)
C63 Ti3 C73 C72 67.8(2)
C62 Ti3 C73 C72 119.0(2)
N5 Ti3 C73 C74 19.8(2)
N6 Ti3 C73 C74 -25.6(2)
C71 Ti3 C73 C74 78.9(2)
C61 Ti3 C73 C74 -128.06(19)
C75 Ti3 C73 C74 37.38(18)
C65 Ti3 C73 C74 -160.0(2)
C64 Ti3 C73 C74 172.95(18)
C63 Ti3 C73 C74 -176.68(18)
C62 Ti3 C73 C74 -125.50(19)
C72 Ti3 C73 C74 115.5(3)
N5 Ti3 C73 C78 140.0(3)
N6 Ti3 C73 C78 94.6(3)
C71 Ti3 C73 C78 -160.9(4)
C61 Ti3 C73 C78 -7.8(4)
C75 Ti3 C73 C78 157.6(4)
C65 Ti3 C73 C78 -39.8(3)
C74 Ti3 C73 C78 120.2(4)
C64 Ti3 C73 C78 -66.8(4)
C63 Ti3 C73 C78 -56.5(4)
C62 Ti3 C73 C78 -5.3(4)
C72 Ti3 C73 C78 -124.3(4)
C72 C73 C74 C75 -0.1(3)
C78 C73 C74 C75 169.9(3)
Ti3 C73 C74 C75 -64.91(18)
C72 C73 C74 C79 -172.7(3)
C78 C73 C74 C79 -2.8(5)
Ti3 C73 C74 C79 122.4(3)
C72 C73 C74 Ti3 64.85(18)
C78 C73 C74 Ti3 -125.2(3)
N5 Ti3 C74 C75 -49.63(18)
N6 Ti3 C74 C75 -86.97(17)
C71 Ti3 C74 C75 37.49(17)
C61 Ti3 C74 C75 178.51(16)
C65 Ti3 C74 C75 138.64(17)
C64 Ti3 C74 C75 104.3(2)
C63 Ti3 C74 C75 146.0(15)
C62 Ti3 C74 C75 -148.69(18)
C72 Ti3 C74 C75 78.38(19)
C73 Ti3 C74 C75 115.4(3)
N5 Ti3 C74 C73 -165.02(18)
N6 Ti3 C74 C73 157.65(19)
C71 Ti3 C74 C73 -77.89(19)
C61 Ti3 C74 C73 63.1(2)
C75 Ti3 C74 C73 -115.4(3)
C65 Ti3 C74 C73 23.3(2)
C64 Ti3 C74 C73 -11.1(3)
C63 Ti3 C74 C73 30.6(16)
C62 Ti3 C74 C73 95.9(2)
C72 Ti3 C74 C73 -37.01(18)
N5 Ti3 C74 C79 72.6(3)
N6 Ti3 C74 C79 35.2(3)
C71 Ti3 C74 C79 159.7(4)
C61 Ti3 C74 C79 -59.3(4)
C75 Ti3 C74 C79 122.2(4)
C65 Ti3 C74 C79 -99.2(3)
C64 Ti3 C74 C79 -133.5(3)
C63 Ti3 C74 C79 -91.8(16)
C62 Ti3 C74 C79 -26.5(4)
C72 Ti3 C74 C79 -159.4(4)
C73 Ti3 C74 C79 -122.4(4)
C73 C74 C75 C71 1.6(3)
C79 C74 C75 C71 174.1(3)
Ti3 C74 C75 C71 -64.69(18)
C73 C74 C75 C80 -173.1(2)
C79 C74 C75 C80 -0.5(4)
Ti3 C74 C75 C80 120.7(3)
C73 C74 C75 Ti3 66.24(19)
C79 C74 C75 Ti3 -121.2(3)
C72 C71 C75 C74 -2.5(3)
C76 C71 C75 C74 -175.4(3)
Ti3 C71 C75 C74 65.70(18)
C72 C71 C75 C80 172.1(3)
C76 C71 C75 C80 -0.8(4)
Ti3 C71 C75 C80 -119.7(3)
C72 C71 C75 Ti3 -68.17(19)
C76 C71 C75 Ti3 118.9(3)
N5 Ti3 C75 C74 129.29(18)
N6 Ti3 C75 C74 91.17(17)
C71 Ti3 C75 C74 -115.5(2)
C61 Ti3 C75 C74 -2.9(3)
C65 Ti3 C75 C74 -65.4(2)
C64 Ti3 C75 C74 -119.3(2)
C63 Ti3 C75 C74 -175.70(19)
C62 Ti3 C75 C74 99.9(4)
C72 Ti3 C75 C74 -77.79(18)
C73 Ti3 C75 C74 -37.15(17)
N5 Ti3 C75 C71 -115.23(18)
N6 Ti3 C75 C71 -153.35(17)
C61 Ti3 C75 C71 112.5(3)
C65 Ti3 C75 C71 50.0(3)
C74 Ti3 C75 C71 115.5(2)
C64 Ti3 C75 C71 -3.8(2)
C63 Ti3 C75 C71 -60.2(3)
C62 Ti3 C75 C71 -144.7(3)
C72 Ti3 C75 C71 37.69(17)
C73 Ti3 C75 C71 78.33(18)
N5 Ti3 C75 C80 7.2(3)
N6 Ti3 C75 C80 -31.0(3)
C71 Ti3 C75 C80 122.4(4)
C61 Ti3 C75 C80 -125.1(3)
C65 Ti3 C75 C80 172.4(3)
C74 Ti3 C75 C80 -122.1(4)
C64 Ti3 C75 C80 118.6(3)
C63 Ti3 C75 C80 62.2(4)
C62 Ti3 C75 C80 -22.3(6)
C72 Ti3 C75 C80 160.1(4)
C73 Ti3 C75 C80 -159.3(4)
N8 Ti4 C81 C85 37.45(18)
N7 Ti4 C81 C85 114.50(17)
C95 Ti4 C81 C85 -124.66(17)
C94 Ti4 C81 C85 -88.4(2)
C91 Ti4 C81 C85 -164.89(16)
C84 Ti4 C81 C85 -37.53(16)
C82 Ti4 C81 C85 -116.2(2)
C83 Ti4 C81 C85 -78.18(18)
C92 Ti4 C81 C85 159.96(17)
C93 Ti4 C81 C85 -139(2)
N8 Ti4 C81 C82 153.65(16)
N7 Ti4 C81 C82 -129.30(18)
C95 Ti4 C81 C82 -8.5(2)
C94 Ti4 C81 C82 27.8(3)
C91 Ti4 C81 C82 -48.7(2)
C84 Ti4 C81 C82 78.67(18)
C85 Ti4 C81 C82 116.2(2)
C83 Ti4 C81 C82 38.02(16)
C92 Ti4 C81 C82 -83.8(2)
C93 Ti4 C81 C82 -23(2)
N8 Ti4 C81 C86 -87.2(3)
N7 Ti4 C81 C86 -10.1(2)
C95 Ti4 C81 C86 110.7(3)
C94 Ti4 C81 C86 147.0(2)
C91 Ti4 C81 C86 70.5(3)
C84 Ti4 C81 C86 -162.1(3)
C82 Ti4 C81 C86 119.2(3)
C85 Ti4 C81 C86 -124.6(3)
C83 Ti4 C81 C86 157.2(3)
C92 Ti4 C81 C86 35.4(3)
C93 Ti4 C81 C86 96(2)
C85 C81 C82 C83 -3.2(3)
C86 C81 C82 C83 167.4(2)
Ti4 C81 C82 C83 -67.22(17)
C85 C81 C82 C87 -172.3(2)
C86 C81 C82 C87 -1.7(4)
Ti4 C81 C82 C87 123.7(3)
C85 C81 C82 Ti4 64.05(17)
C86 C81 C82 Ti4 -125.3(2)
N8 Ti4 C82 C81 -38.8(2)
N7 Ti4 C82 C81 48.25(17)
C95 Ti4 C82 C81 172.86(18)
C94 Ti4 C82 C81 -163.04(16)
C91 Ti4 C82 C81 140.23(17)
C84 Ti4 C82 C81 -77.48(18)
C85 Ti4 C82 C81 -36.54(16)
C83 Ti4 C82 C81 -113.8(2)
C92 Ti4 C82 C81 132.28(17)
C93 Ti4 C82 C81 178.23(17)
N8 Ti4 C82 C83 74.99(19)
N7 Ti4 C82 C83 162.09(15)
C95 Ti4 C82 C83 -73.30(16)
C94 Ti4 C82 C83 -49.20(18)
C91 Ti4 C82 C83 -105.93(16)
C84 Ti4 C82 C83 36.36(15)
C85 Ti4 C82 C83 77.30(17)
C81 Ti4 C82 C83 113.8(2)
C92 Ti4 C82 C83 -113.88(17)
C93 Ti4 C82 C83 -67.9(2)
N8 Ti4 C82 C87 -160.7(2)
N7 Ti4 C82 C87 -73.6(2)
C95 Ti4 C82 C87 51.0(2)
C94 Ti4 C82 C87 75.1(3)
C91 Ti4 C82 C87 18.4(3)
C84 Ti4 C82 C87 160.7(3)
C85 Ti4 C82 C87 -158.4(3)
C83 Ti4 C82 C87 124.3(3)
C81 Ti4 C82 C87 -121.9(3)
C92 Ti4 C82 C87 10.4(3)
C93 Ti4 C82 C87 56.4(3)
C81 C82 C83 C84 3.2(3)
C87 C82 C83 C84 172.0(2)
Ti4 C82 C83 C84 -64.34(18)
C81 C82 C83 C88 -157.6(3)
C87 C82 C83 C88 11.3(4)
Ti4 C82 C83 C88 134.9(3)
C81 C82 C83 Ti4 67.54(17)
C87 C82 C83 Ti4 -123.6(3)
N8 Ti4 C83 C84 -14.41(18)
N7 Ti4 C83 C84 93.84(17)
C95 Ti4 C83 C84 -139.83(17)
C94 Ti4 C83 C84 -107.30(16)
C91 Ti4 C83 C84 -162.37(15)
C82 Ti4 C83 C84 116.4(2)
C85 Ti4 C83 C84 37.81(15)
C81 Ti4 C83 C84 78.54(17)
C92 Ti4 C83 C84 -144.50(16)
C93 Ti4 C83 C84 -104.26(17)
N8 Ti4 C83 C82 -130.79(15)
N7 Ti4 C83 C82 -22.54(19)
C95 Ti4 C83 C82 103.80(16)
C94 Ti4 C83 C82 136.32(16)
C91 Ti4 C83 C82 81.26(16)
C84 Ti4 C83 C82 -116.4(2)
C85 Ti4 C83 C82 -78.56(16)
C81 Ti4 C83 C82 -37.83(15)
C92 Ti4 C83 C82 99.13(18)
C93 Ti4 C83 C82 139.37(15)
N8 Ti4 C83 C88 104.8(3)
N7 Ti4 C83 C88 -147.0(3)
C95 Ti4 C83 C88 -20.7(3)
C94 Ti4 C83 C88 11.9(3)
C91 Ti4 C83 C88 -43.2(3)
C84 Ti4 C83 C88 119.2(4)
C82 Ti4 C83 C88 -124.5(4)
C85 Ti4 C83 C88 157.0(3)
C81 Ti4 C83 C88 -162.3(3)
C92 Ti4 C83 C88 -25.3(3)
C93 Ti4 C83 C88 14.9(3)
C82 C83 C84 C85 -2.0(3)
C88 C83 C84 C85 159.6(2)
Ti4 C83 C84 C85 -66.29(18)
C82 C83 C84 C89 -164.2(2)
C88 C83 C84 C89 -2.6(4)
Ti4 C83 C84 C89 131.5(3)
C82 C83 C84 Ti4 64.30(18)
C88 C83 C84 Ti4 -134.1(2)
N8 Ti4 C84 C83 167.80(16)
N7 Ti4 C84 C83 -109.58(16)
C95 Ti4 C84 C83 41.38(17)
C94 Ti4 C84 C83 75.80(16)
C91 Ti4 C84 C83 25.1(2)
C82 Ti4 C84 C83 -36.74(15)
C85 Ti4 C84 C83 -114.5(2)
C81 Ti4 C84 C83 -77.43(16)
C92 Ti4 C84 C83 78.5(2)
C93 Ti4 C84 C83 99.38(16)
N8 Ti4 C84 C85 -77.70(15)
N7 Ti4 C84 C85 4.92(18)
C95 Ti4 C84 C85 155.88(14)
C94 Ti4 C84 C85 -169.70(15)
C91 Ti4 C84 C85 139.64(15)
C82 Ti4 C84 C85 77.76(16)
C83 Ti4 C84 C85 114.5(2)
C81 Ti4 C84 C85 37.07(14)
C92 Ti4 C84 C85 -166.98(19)
C93 Ti4 C84 C85 -146.12(14)
N8 Ti4 C84 C89 47.1(3)
N7 Ti4 C84 C89 129.7(3)
C95 Ti4 C84 C89 -79.3(3)
C94 Ti4 C84 C89 -44.9(3)
C91 Ti4 C84 C89 -95.6(3)
C82 Ti4 C84 C89 -157.5(3)
C85 Ti4 C84 C89 124.8(3)
C83 Ti4 C84 C89 -120.7(3)
C81 Ti4 C84 C89 161.8(3)
C92 Ti4 C84 C89 -42.2(4)
C93 Ti4 C84 C89 -21.3(3)
C82 C81 C85 C84 2.0(3)
C86 C81 C85 C84 -168.1(2)
Ti4 C81 C85 C84 65.97(17)
C82 C81 C85 C90 172.5(2)
C86 C81 C85 C90 2.4(4)
Ti4 C81 C85 C90 -123.5(3)
C82 C81 C85 Ti4 -64.00(17)
C86 C81 C85 Ti4 125.9(3)
C83 C84 C85 C81 0.0(3)
C89 C84 C85 C81 161.4(2)
Ti4 C84 C85 C81 -66.89(18)
C83 C84 C85 C90 -170.6(2)
C89 C84 C85 C90 -9.2(4)
Ti4 C84 C85 C90 122.5(2)
C83 C84 C85 Ti4 66.90(18)
C89 C84 C85 Ti4 -131.7(3)
N8 Ti4 C85 C81 -144.84(17)
N7 Ti4 C85 C81 -60.84(16)
C95 Ti4 C85 C81 81.0(2)
C94 Ti4 C85 C81 128.88(17)
C91 Ti4 C85 C81 29.5(3)
C84 Ti4 C85 C81 115.0(2)
C82 Ti4 C85 C81 36.71(16)
C83 Ti4 C85 C81 77.68(17)
C92 Ti4 C85 C81 -93.9(5)
C93 Ti4 C85 C81 176.63(18)
N8 Ti4 C85 C84 100.16(15)
N7 Ti4 C85 C84 -175.84(15)
C95 Ti4 C85 C84 -34.0(2)
C94 Ti4 C85 C84 13.9(2)
C91 Ti4 C85 C84 -85.5(3)
C82 Ti4 C85 C84 -78.29(16)
C83 Ti4 C85 C84 -37.31(15)
C81 Ti4 C85 C84 -115.0(2)
C92 Ti4 C85 C84 151.1(4)
C93 Ti4 C85 C84 61.6(2)
N8 Ti4 C85 C90 -21.7(2)
N7 Ti4 C85 C90 62.3(2)
C95 Ti4 C85 C90 -155.9(2)
C94 Ti4 C85 C90 -108.0(3)
C91 Ti4 C85 C90 152.6(2)
C84 Ti4 C85 C90 -121.9(3)
C82 Ti4 C85 C90 159.8(3)
C83 Ti4 C85 C90 -159.2(3)
C81 Ti4 C85 C90 123.1(3)
C92 Ti4 C85 C90 29.2(6)
C93 Ti4 C85 C90 -60.2(3)
N8 Ti4 C91 C95 -104.47(15)
N7 Ti4 C91 C95 172.07(14)
C94 Ti4 C91 C95 -37.27(14)
C84 Ti4 C91 C95 29.01(19)
C82 Ti4 C91 C95 76.26(15)
C85 Ti4 C91 C95 82.2(3)
C83 Ti4 C91 C95 42.93(15)
C81 Ti4 C91 C95 100.83(15)
C92 Ti4 C91 C95 -114.5(2)
C93 Ti4 C91 C95 -77.76(16)
N8 Ti4 C91 C92 10.0(2)
N7 Ti4 C91 C92 -73.42(16)
C95 Ti4 C91 C92 114.5(2)
C94 Ti4 C91 C92 77.24(17)
C84 Ti4 C91 C92 143.51(16)
C82 Ti4 C91 C92 -169.24(17)
C85 Ti4 C91 C92 -163.3(2)
C83 Ti4 C91 C92 157.43(16)
C81 Ti4 C91 C92 -144.66(16)
C93 Ti4 C91 C92 36.75(16)
N8 Ti4 C91 C96 135.4(3)
N7 Ti4 C91 C96 51.9(3)
C95 Ti4 C91 C96 -120.2(3)
C94 Ti4 C91 C96 -157.4(3)
C84 Ti4 C91 C96 -91.1(3)
C82 Ti4 C91 C96 -43.9(3)
C85 Ti4 C91 C96 -37.9(4)
C83 Ti4 C91 C96 -77.2(3)
C81 Ti4 C91 C96 -19.3(3)
C92 Ti4 C91 C96 125.3(4)
C93 Ti4 C91 C96 162.1(3)
C95 C91 C92 C93 -0.3(3)
C96 C91 C92 C93 163.3(2)
Ti4 C91 C92 C93 -66.12(17)
C95 C91 C92 C97 -171.7(2)
C96 C91 C92 C97 -8.1(4)
Ti4 C91 C92 C97 122.5(3)
C95 C91 C92 Ti4 65.83(17)
C96 C91 C92 Ti4 -130.6(3)
N8 Ti4 C92 C93 -56.75(16)
N7 Ti4 C92 C93 -140.60(16)
C95 Ti4 C92 C93 77.19(17)
C94 Ti4 C92 C93 35.73(15)
C91 Ti4 C92 C93 114.9(2)
C84 Ti4 C92 C93 32.5(3)
C82 Ti4 C92 C93 129.14(16)
C85 Ti4 C92 C93 -107.1(5)
C83 Ti4 C92 C93 82.76(18)
C81 Ti4 C92 C93 175.70(16)
N8 Ti4 C92 C91 -171.63(17)
N7 Ti4 C92 C91 104.52(17)
C95 Ti4 C92 C91 -37.70(16)
C94 Ti4 C92 C91 -79.15(17)
C84 Ti4 C92 C91 -82.4(3)
C82 Ti4 C92 C91 14.3(2)
C85 Ti4 C92 C91 138.0(4)
C83 Ti4 C92 C91 -32.1(2)
C81 Ti4 C92 C91 60.8(2)
C93 Ti4 C92 C91 -114.9(2)
N8 Ti4 C92 C97 66.0(2)
N7 Ti4 C92 C97 -17.8(2)
C95 Ti4 C92 C97 -160.1(3)
C94 Ti4 C92 C97 158.5(3)
C91 Ti4 C92 C97 -122.4(3)
C84 Ti4 C92 C97 155.2(2)
C82 Ti4 C92 C97 -108.1(2)
C85 Ti4 C92 C97 15.6(6)
C83 Ti4 C92 C97 -154.5(2)
C81 Ti4 C92 C97 -61.6(3)
C93 Ti4 C92 C97 122.7(3)
C91 C92 C93 C94 2.5(3)
C97 C92 C93 C94 174.1(2)
Ti4 C92 C93 C94 -61.32(17)
C91 C92 C93 C98 -168.6(2)
C97 C92 C93 C98 3.0(4)
Ti4 C92 C93 C98 127.6(3)
C91 C92 C93 Ti4 63.85(17)
C97 C92 C93 Ti4 -124.6(3)
N8 Ti4 C93 C92 118.86(17)
N7 Ti4 C93 C92 41.10(16)
C95 Ti4 C93 C92 -79.42(17)
C94 Ti4 C93 C92 -118.3(2)
C91 Ti4 C93 C92 -37.96(15)
C84 Ti4 C93 C92 -164.26(15)
C82 Ti4 C93 C92 -86.0(2)
C85 Ti4 C93 C92 159.22(18)
C83 Ti4 C93 C92 -123.87(16)
C81 Ti4 C93 C92 -65(2)
N8 Ti4 C93 C94 -122.84(17)
N7 Ti4 C93 C94 159.39(15)
C95 Ti4 C93 C94 38.88(16)
C91 Ti4 C93 C94 80.34(17)
C84 Ti4 C93 C94 -45.97(19)
C82 Ti4 C93 C94 32.3(2)
C85 Ti4 C93 C94 -82.5(2)
C83 Ti4 C93 C94 -5.6(2)
C81 Ti4 C93 C94 54(2)
C92 Ti4 C93 C94 118.3(2)
N8 Ti4 C93 C98 -4.5(3)
N7 Ti4 C93 C98 -82.2(3)
C95 Ti4 C93 C98 157.2(3)
C94 Ti4 C93 C98 118.4(3)
C91 Ti4 C93 C98 -161.3(3)
C84 Ti4 C93 C98 72.4(3)
C82 Ti4 C93 C98 150.7(3)
C85 Ti4 C93 C98 35.9(4)
C83 Ti4 C93 C98 112.8(3)
C81 Ti4 C93 C98 172(2)
C92 Ti4 C93 C98 -123.3(3)
C92 C93 C94 C95 -3.8(3)
C98 C93 C94 C95 167.6(2)
Ti4 C93 C94 C95 -66.76(17)
C92 C93 C94 C99 -175.7(2)
C98 C93 C94 C99 -4.3(4)
Ti4 C93 C94 C99 121.3(3)
C92 C93 C94 Ti4 62.98(18)
C98 C93 C94 Ti4 -125.7(2)
N8 Ti4 C94 C93 53.40(16)
N7 Ti4 C94 C93 -29.8(2)
C95 Ti4 C94 C93 -113.1(2)
C91 Ti4 C94 C93 -76.16(17)
C84 Ti4 C94 C93 143.48(16)
C82 Ti4 C94 C93 -160.02(15)
C85 Ti4 C94 C93 135.76(16)
C83 Ti4 C94 C93 175.38(16)
C81 Ti4 C94 C93 -176.25(16)
C92 Ti4 C94 C93 -35.17(15)
N8 Ti4 C94 C95 166.50(17)
N7 Ti4 C94 C95 83.31(19)
C91 Ti4 C94 C95 36.95(16)
C84 Ti4 C94 C95 -103.42(17)
C82 Ti4 C94 C95 -46.91(19)
C85 Ti4 C94 C95 -111.13(18)
C83 Ti4 C94 C95 -71.51(18)
C81 Ti4 C94 C95 -63.1(2)
C92 Ti4 C94 C95 77.94(18)
C93 Ti4 C94 C95 113.1(2)
N8 Ti4 C94 C99 -70.7(2)
N7 Ti4 C94 C99 -153.9(2)
C95 Ti4 C94 C99 122.8(3)
C91 Ti4 C94 C99 159.7(3)
C84 Ti4 C94 C99 19.3(2)
C82 Ti4 C94 C99 75.8(2)
C85 Ti4 C94 C99 11.6(3)
C83 Ti4 C94 C99 51.2(2)
C81 Ti4 C94 C99 59.6(3)
C92 Ti4 C94 C99 -159.3(3)
C93 Ti4 C94 C99 -124.1(3)
C92 C91 C95 C94 -2.1(3)
C96 C91 C95 C94 -166.1(2)
Ti4 C91 C95 C94 65.56(17)
C92 C91 C95 C100 159.2(2)
C96 C91 C95 C100 -4.9(4)
Ti4 C91 C95 C100 -133.2(2)
C92 C91 C95 Ti4 -67.61(17)
C96 C91 C95 Ti4 128.4(2)
C93 C94 C95 C91 3.6(3)
C99 C94 C95 C91 175.4(2)
Ti4 C94 C95 C91 -65.79(18)
C93 C94 C95 C100 -156.8(3)
C99 C94 C95 C100 15.0(4)
Ti4 C94 C95 C100 133.8(3)
C93 C94 C95 Ti4 69.37(17)
C99 C94 C95 Ti4 -118.8(3)
N8 Ti4 C95 C91 99.19(16)
N7 Ti4 C95 C91 -9.63(17)
C94 Ti4 C95 C91 115.7(2)
C84 Ti4 C95 C91 -159.77(14)
C82 Ti4 C95 C91 -106.06(15)
C85 Ti4 C95 C91 -141.09(15)
C83 Ti4 C95 C91 -138.34(15)
C81 Ti4 C95 C91 -101.43(16)
C92 Ti4 C95 C91 37.74(14)
C93 Ti4 C95 C91 77.76(16)
N8 Ti4 C95 C94 -16.5(2)
N7 Ti4 C95 C94 -125.35(17)
C91 Ti4 C95 C94 -115.7(2)
C84 Ti4 C95 C94 84.51(17)
C82 Ti4 C95 C94 138.22(18)
C85 Ti4 C95 C94 103.20(18)
C83 Ti4 C95 C94 105.94(18)
C81 Ti4 C95 C94 142.85(16)
C92 Ti4 C95 C94 -77.98(17)
C93 Ti4 C95 C94 -37.96(16)
N8 Ti4 C95 C100 -141.0(3)
N7 Ti4 C95 C100 110.2(3)
C94 Ti4 C95 C100 -124.5(4)
C91 Ti4 C95 C100 119.8(3)
C84 Ti4 C95 C100 -39.9(3)
C82 Ti4 C95 C100 13.8(3)
C85 Ti4 C95 C100 -21.3(4)
C83 Ti4 C95 C100 -18.5(3)
C81 Ti4 C95 C100 18.4(3)
C92 Ti4 C95 C100 157.6(3)
C93 Ti4 C95 C100 -162.4(4)
C106 C101 C102 C103 0.7(6)
C101 C102 C103 C104 -0.1(6)
C102 C103 C104 C105 -0.4(6)
C103 C104 C105 C106 0.1(6)
C104 C105 C106 C101 0.5(6)
C102 C101 C106 C105 -0.9(6)
C112 C107 C108 C109 -1.5(6)
C107 C108 C109 C110 1.3(6)
C108 C109 C110 C111 -0.8(6)
C109 C110 C111 C112 0.5(6)
C108 C107 C112 C111 1.3(7)
C110 C111 C112 C107 -0.8(7)
C18A C13A C14A C15A 0.0
C13A C14A C15A C16A 0.0
C14A C15A C16A C17A 0.0
C15A C16A C17A C18A 0.0
C16A C17A C18A C13A 0.0
C14A C13A C18A C17A 0.0
C18B C13B C14B C15B 0.0
C13B C14B C15B C16B 0.0
C14B C15B C16B C17B 0.0
C15B C16B C17B C18B 0.0
C16B C17B C18B C13B 0.0
C14B C13B C18B C17B 0.0
C124 C119 C120 C121 -0.3(6)
C119 C120 C121 C122 0.8(6)
C120 C121 C122 C123 -0.9(6)
C121 C122 C123 C124 0.6(7)
C122 C123 C124 C119 0.0(7)
C120 C119 C124 C123 -0.1(6)
C130 C125 C126 C127 2.3(11)
C125 C126 C127 C128 -2.4(10)
C126 C127 C128 C129 -0.2(9)
C127 C128 C129 C130 3.0(9)
C126 C125 C130 C129 0.5(11)
C128 C129 C130 C125 -3.1(10)
C36A C31A C32A C33A 0.0
C31A C32A C33A C34A 0.0
C32A C33A C34A C35A 0.0
C33A C34A C35A C36A 0.0
C34A C35A C36A C31A 0.0
C32A C31A C36A C35A 0.0
C36B C31B C32B C33B 0.0
C31B C32B C33B C34B 0.0
C32B C33B C34B C35B 0.0
C33B C34B C35B C36B 0.0
C34B C35B C36B C31B 0.0
C32B C31B C36B C35B 0.0
C42A C37A C38A C39A 0.0
C37A C38A C39A C40A 0.0
C38A C39A C40A C41A 0.0
C39A C40A C41A C42A 0.0
C40A C41A C42A C37A 0.0
C38A C37A C42A C41A 0.0
C42B C37B C38B C39B 0.0
C37B C38B C39B C40B 0.0
C38B C39B C40B C41B 0.0
C39B C40B C41B C42B 0.0
C40B C41B C42B C37B 0.0
C38B C37B C42B C41B 0.0
C48A C43A C44A C45A 0.0
C43A C44A C45A C46A 0.0
C44A C45A C46A C47A 0.0
C45A C46A C47A C48A 0.0
C46A C47A C48A C43A 0.0
C44A C43A C48A C47A 0.0
C48B C43B C44B C45B 0.0
C43B C44B C45B C46B 0.0
C44B C45B C46B C47B 0.0
C45B C46B C47B C48B 0.0
C46B C47B C48B C43B 0.0
C44B C43B C48B C47B 0.0
C154 C149 C150 C151 0.1(8)
C149 C150 C151 C152 -0.7(8)
C150 C151 C152 C153 0.6(7)
C151 C152 C153 C154 0.1(6)
C152 C153 C154 C149 -0.8(6)
C150 C149 C154 C153 0.7(7)
C60A C55A C56A C57A 0.0
C55A C56A C57A C58A 0.0
C56A C57A C58A C59A 0.0
C57A C58A C59A C60A 0.0
C58A C59A C60A C55A 0.0
C56A C55A C60A C59A 0.0
C60B C55B C56B C57B 0.0
C55B C56B C57B C58B 0.0
C56B C57B C58B C59B 0.0
C57B C58B C59B C60B 0.0
C58B C59B C60B C55B 0.0
C56B C55B C60B C59B 0.0
